data_7008461
loop_
_publ_author_name
'Ejfler, Jolanta'
'Koby\/lka, Micha\/l'
'Jerzykiewicz, Lucjan B.'
'Sobota, Piotr'

_publ_section_title
;
 Highly efficient magnesium initiators for lactide polymerization.
;
_journal_issue 11
_journal_name_full 'Dalton transactions (Cambridge, England : 2003)'
_journal_page_first 2047
_journal_page_last 2050
_journal_paper_doi 10.1039/b503134f
_journal_year 2005
_chemical_absolute_configuration unk
_chemical_compound_source 'see text'
_chemical_formula_moiety 'C40 H64 Mg1 N2 O6 '
_chemical_formula_sum 'C40 H64 Mg N2 O6'
_chemical_formula_weight 693.26
_chemical_name_systematic ' ?'
_space_group_IT_number 29
_symmetry_cell_setting orthorhombic
_symmetry_Int_Tables_number 29
_symmetry_space_group_name_Hall 'P 2c -2ac'
_symmetry_space_group_name_H-M 'P c a 21'
_atom_sites_solution_hydrogens geom
_atom_sites_solution_primary direct
_atom_sites_solution_secondary ' ?'
_cell_angle_alpha 90
_cell_angle_beta 90
_cell_angle_gamma 90
_cell_formula_units_Z 8
_cell_length_a 12.447(1)
_cell_length_b 19.213(2)
_cell_length_c 33.768(3)
_cell_measurement_reflns_used 5469
_cell_measurement_temperature 100(1)
_cell_measurement_theta_max 28
_cell_measurement_theta_min 2
_cell_volume 8075.4(13)
_computing_cell_refinement 'Oxford Diffraion software, CrystAlis 1.171'
_computing_data_collection 'Oxford Diffraion software, CrystAlis 1.171'
_computing_data_reduction 'Oxford Diffraion software, CrystAlis 1.171'
_computing_molecular_graphics 'PLATON (Spek,1990) SHELXTLV5.1, Bruker AXS1999'
_computing_publication_material 'PLATON (Spek,1990) SHELXTLV5.1, Bruker AXS1999'
_computing_structure_refinement 'CRYSTALS (Watkin et al 2003)'
_computing_structure_solution 'SHELXTLV5.1, Bruker AXS1999'
_diffrn_ambient_temperature 100(1)
_diffrn_measured_fraction_theta_full 0.995
_diffrn_measured_fraction_theta_max 0.975
_diffrn_measurement_device_type Xcalibur
_diffrn_measurement_method \w
_diffrn_radiation_probe x-ray
_diffrn_radiation_type CuK\a
_diffrn_radiation_wavelength 1.54180
_diffrn_reflns_av_R_equivalents 0.0500
_diffrn_reflns_limit_h_max 15
_diffrn_reflns_limit_h_min -13
_diffrn_reflns_limit_k_max 20
_diffrn_reflns_limit_k_min -24
_diffrn_reflns_limit_l_max 30
_diffrn_reflns_limit_l_min -42
_diffrn_reflns_number 58457
_diffrn_reflns_reduction_process ' ?'
_diffrn_reflns_theta_full 72.58
_diffrn_reflns_theta_max 76.40
_diffrn_reflns_theta_min 3.48
_exptl_absorpt_coefficient_mu 0.735
_exptl_absorpt_correction_T_max 0.928
_exptl_absorpt_correction_T_min 0.761
_exptl_absorpt_correction_type refdelf
_exptl_absorpt_process_details DIFABS
_exptl_crystal_colour ' colorless '
_exptl_crystal_density_diffrn 1.140
_exptl_crystal_density_method 'Not Measured'
_exptl_crystal_description ' plate'
_exptl_crystal_F_000 3024
_exptl_crystal_size_max 0.300
_exptl_crystal_size_mid 0.200
_exptl_crystal_size_min 0.100
_refine_diff_density_max 0.850
_refine_diff_density_min -0.340
_refine_ls_abs_structure_Flack 0.11(6)
_refine_ls_goodness_of_fit_ref 1.141
_refine_ls_matrix_type full
_refine_ls_number_parameters 884
_refine_ls_number_reflns 5976
_refine_ls_number_restraints 0
_refine_ls_R_factor_all 0.0695
_refine_ls_R_factor_gt 0.0385
_refine_ls_shift/su_max 0.000
_refine_ls_structure_factor_coef F
_refine_ls_weighting_details ' 1.15 9.24 -1.55 3.33 -0.859'
_refine_ls_weighting_scheme calc
_refine_ls_wR_factor_gt 0.0435
_refine_ls_wR_factor_ref 0.0652
_reflns_number_gt 5976
_reflns_number_total 13379
_reflns_threshold_expression i>3.00u(i)
_cod_data_source_file b503134f.txt
_cod_data_source_block crystals_cif
_cod_depositor_comments
;
The following automatic conversions were performed:
'_chemical_absolute_configuration' value 'UNK' changed to 'unk' according
to '/home/saulius/struct/CIF-dictionaries/cif_core.dic' dictionary named
'cif_core.dic' version 2.4.1 from 2010-06-29.

'_symmetry_cell_setting'
value 'Orthorhombic' changed to 'orthorhombic' according to
'/home/saulius/struct/CIF-dictionaries/cif_core.dic' dictionary named
'cif_core.dic' version 2.4.1 from 2010-06-29.

Automatic conversion script
Id: cif_fix_enum 1527 2010-12-29 10:47:43Z saulius 
;
_cod_original_formula_sum 'C40 H64 Mg1 N2 O6 '
_cod_database_code 7008461

loop_
_symmetry_equiv_pos_as_xyz
x,y,z
-x,-y,1/2+z
1/2-x,y,1/2+z
1/2+x,-y,z

loop_
_atom_site_aniso_label
_atom_site_aniso_U_11
_atom_site_aniso_U_22
_atom_site_aniso_U_33
_atom_site_aniso_U_23
_atom_site_aniso_U_13
_atom_site_aniso_U_12
Mg1 0.0140(7) 0.0151(8) 0.0106(8) -0.0003(6) 0.0010(6) -0.0007(6)
O1 0.0200(16) 0.0232(17) 0.0112(16) -0.0027(15) 0.0025(12) -0.0031(14)
O2 0.0242(17) 0.0161(16) 0.0132(17) 0.0041(14) -0.0077(14) -0.0056(13)
O3 0.039(2) 0.0211(18) 0.030(2) 0.0080(17) -0.0166(18) -0.0052(16)
O4 0.0183(17) 0.0229(18) 0.0108(17) 0.0046(15) 0.0008(12) 0.0026(13)
O5 0.038(2) 0.0139(16) 0.0167(18) -0.0041(14) -0.0155(16) 0.0041(15)
O6 0.136(5) 0.028(2) 0.045(3) -0.013(2) -0.061(3) 0.002(3)
N1 0.0097(16) 0.0169(19) 0.019(2) -0.0009(18) 0.0010(15) -0.0024(15)
N2 0.0133(18) 0.0132(18) 0.0154(19) 0.0025(17) 0.0013(15) 0.0019(14)
C1 0.014(2) 0.018(2) 0.018(2) -0.0008(19) 0.0066(19) -0.0033(18)
C2 0.014(2) 0.013(2) 0.013(2) -0.0021(19) 0.0060(17) 0.0007(17)
C3 0.0073(18) 0.020(2) 0.010(2) -0.0001(19) -0.0005(16) 0.0004(17)
C4 0.011(2) 0.012(2) 0.017(2) 0.0019(18) -0.0026(18) 0.0001(17)
C5 0.018(2) 0.018(2) 0.015(2) 0.001(2) 0.0050(18) -0.0030(18)
C6 0.013(2) 0.018(2) 0.017(2) -0.001(2) 0.0063(17) 0.0010(18)
C7 0.016(2) 0.014(2) 0.015(2) 0.000(2) 0.0008(18) 0.0057(17)
C8 0.022(2) 0.017(2) 0.026(3) -0.004(2) 0.007(2) -0.005(2)
C9 0.012(2) 0.027(3) 0.015(2) -0.005(2) -0.0037(18) -0.0025(18)
C10 0.027(3) 0.022(3) 0.026(3) 0.004(2) -0.009(2) -0.002(2)
C11 0.045(3) 0.019(3) 0.032(3) 0.015(3) -0.017(3) -0.013(2)
C12 0.028(3) 0.020(3) 0.023(3) 0.008(2) -0.007(2) -0.002(2)
C13 0.010(2) 0.014(2) 0.022(3) -0.0016(19) 0.0053(18) -0.0009(17)
C14 0.021(2) 0.017(2) 0.018(2) -0.005(2) -0.0018(19) 0.0082(18)
C15 0.028(3) 0.022(3) 0.036(3) 0.003(3) -0.013(2) -0.007(2)
C16 0.033(3) 0.019(3) 0.039(3) -0.009(3) 0.014(3) -0.015(2)
C17 0.012(2) 0.023(2) 0.020(3) -0.002(2) 0.0068(19) -0.0001(18)
C18 0.019(2) 0.030(3) 0.028(3) -0.005(2) 0.008(2) 0.006(2)
C19 0.051(3) 0.036(3) 0.017(3) 0.007(3) 0.005(2) 0.012(3)
C20 0.028(3) 0.036(3) 0.031(3) -0.016(3) 0.011(2) -0.012(2)
C21 0.017(2) 0.017(2) 0.018(2) 0.006(2) 0.0020(19) 0.0026(18)
C22 0.015(2) 0.015(2) 0.013(2) 0.0052(19) 0.0008(17) 0.0031(17)
C23 0.016(2) 0.019(2) 0.007(2) -0.0029(18) 0.0001(17) -0.0006(18)
C24 0.013(2) 0.012(2) 0.014(2) -0.002(2) -0.0017(17) 0.0023(17)
C25 0.018(2) 0.020(2) 0.012(2) -0.0042(19) 0.0017(18) -0.0027(18)
C26 0.026(2) 0.015(2) 0.013(2) 0.0002(19) 0.0033(19) -0.004(2)
C27 0.023(2) 0.019(2) 0.014(2) 0.003(2) -0.0001(19) -0.003(2)
C28 0.016(2) 0.028(3) 0.030(3) 0.009(2) 0.004(2) 0.009(2)
C29 0.021(2) 0.028(3) 0.013(2) -0.003(2) -0.0037(18) -0.004(2)
C30 0.041(3) 0.035(3) 0.044(4) -0.004(3) -0.023(3) -0.006(3)
C31 0.048(3) 0.027(3) 0.022(3) -0.010(2) 0.009(3) -0.009(2)
C32 0.037(3) 0.009(2) 0.030(3) -0.007(2) 0.002(2) 0.004(2)
C33 0.031(3) 0.024(2) 0.015(2) 0.004(2) 0.001(2) -0.005(2)
C34 0.092(6) 0.030(3) 0.035(4) 0.006(3) 0.025(4) -0.014(3)
C35 0.042(3) 0.056(4) 0.018(3) 0.008(3) 0.012(2) 0.009(3)
C36 0.052(4) 0.060(4) 0.018(3) 0.016(3) -0.002(3) -0.009(3)
C37 0.020(2) 0.028(3) 0.014(2) 0.007(2) 0.0019(19) 0.007(2)
C38 0.021(2) 0.034(3) 0.021(3) -0.001(2) -0.0066(19) 0.000(2)
C39 0.023(3) 0.021(2) 0.029(3) 0.005(2) 0.004(2) 0.008(2)
C40 0.025(3) 0.042(3) 0.026(3) 0.002(3) 0.004(2) 0.012(2)
Mg2 0.0141(7) 0.0134(7) 0.0112(8) 0.0001(7) 0.0010(6) -0.0016(6)
O7 0.0188(15) 0.0173(16) 0.0104(16) 0.0039(14) 0.0010(12) 0.0010(13)
O8 0.0275(19) 0.0148(16) 0.0144(18) -0.0031(14) -0.0057(14) -0.0003(14)
O9 0.049(2) 0.0200(19) 0.021(2) -0.0063(16) -0.0156(17) -0.0061(18)
O10 0.0135(14) 0.0211(17) 0.0111(16) -0.0046(15) 0.0026(12) -0.0033(13)
O11 0.0208(16) 0.0142(15) 0.0130(16) 0.0024(13) -0.0031(13) -0.0038(13)
O12 0.0317(19) 0.0197(17) 0.026(2) 0.0064(16) -0.0126(16) -0.0033(15)
N3 0.0118(17) 0.0145(18) 0.014(2) 0.0013(16) -0.0008(15) -0.0027(15)
N4 0.0101(17) 0.0185(19) 0.016(2) 0.0014(16) 0.0033(14) 0.0035(15)
C41 0.008(2) 0.014(2) 0.019(2) 0.0001(19) 0.0027(17) -0.0018(17)
C42 0.017(2) 0.018(2) 0.008(2) 0.0023(19) 0.0032(17) -0.0007(18)
C43 0.013(2) 0.012(2) 0.013(2) -0.0003(18) 0.0030(17) -0.0007(16)
C44 0.015(2) 0.017(2) 0.011(2) 0.0002(19) 0.0040(17) 0.0022(17)
C45 0.014(2) 0.022(2) 0.015(2) 0.002(2) -0.0031(18) 0.0001(18)
C46 0.015(2) 0.025(3) 0.006(2) -0.0010(19) -0.0008(17) -0.0076(19)
C47 0.016(2) 0.017(2) 0.012(2) 0.0046(19) 0.0003(18) -0.0025(17)
C48 0.012(2) 0.021(2) 0.025(3) 0.002(2) 0.0078(19) 0.0092(18)
C49 0.020(2) 0.022(2) 0.016(2) 0.001(2) -0.0013(19) -0.0044(19)
C50 0.025(3) 0.025(3) 0.013(2) -0.005(2) -0.0034(19) 0.003(2)
C51 0.055(4) 0.026(3) 0.022(3) -0.001(3) -0.013(3) -0.013(3)
C52 0.043(3) 0.027(3) 0.039(4) -0.007(3) -0.012(3) 0.003(3)
C53 0.021(2) 0.018(2) 0.018(3) 0.003(2) 0.000(2) 0.008(2)
C54 0.032(3) 0.017(2) 0.027(3) -0.003(2) -0.002(2) 0.000(2)
C55 0.017(2) 0.028(3) 0.025(3) 0.003(2) -0.004(2) 0.003(2)
C56 0.037(3) 0.026(3) 0.029(3) 0.004(3) 0.016(2) 0.016(2)
C57 0.013(2) 0.033(3) 0.012(2) -0.001(2) 0.0071(18) -0.010(2)
C58 0.032(3) 0.032(3) 0.018(3) 0.008(2) 0.005(2) 0.001(2)
C59 0.031(3) 0.041(3) 0.014(3) 0.001(2) -0.001(2) -0.017(2)
C60 0.018(2) 0.038(3) 0.021(3) -0.001(2) 0.002(2) -0.004(2)
C61 0.011(2) 0.013(2) 0.019(3) -0.0034(19) 0.0012(17) -0.0012(16)
C62 0.0100(18) 0.011(2) 0.013(2) -0.0005(18) 0.0014(17) -0.0018(16)
C63 0.014(2) 0.018(2) 0.007(2) 0.0058(19) 0.0033(17) 0.0011(17)
C64 0.0125(19) 0.010(2) 0.012(2) 0.0019(18) 0.0007(16) -0.0036(17)
C65 0.012(2) 0.012(2) 0.016(2) 0.0010(18) 0.0018(17) -0.0041(17)
C66 0.010(2) 0.012(2) 0.011(2) -0.0003(18) -0.0012(17) -0.0018(16)
C67 0.016(2) 0.014(2) 0.013(2) -0.002(2) 0.0044(18) -0.0010(18)
C68 0.012(2) 0.024(2) 0.020(2) -0.001(2) -0.0005(18) -0.0063(19)
C69 0.015(2) 0.013(2) 0.015(2) 0.0029(18) 0.0029(19) 0.0002(17)
C70 0.019(2) 0.017(2) 0.020(3) 0.007(2) -0.0050(19) -0.0031(19)
C71 0.028(3) 0.014(2) 0.028(3) 0.003(2) -0.005(2) -0.0081(19)
C72 0.027(3) 0.019(2) 0.029(3) 0.010(2) -0.003(2) -0.005(2)
C73 0.013(2) 0.014(2) 0.017(2) -0.0038(19) 0.0000(18) -0.0024(18)
C74 0.025(3) 0.017(2) 0.035(3) -0.010(2) 0.003(2) -0.002(2)
C75 0.017(2) 0.029(3) 0.020(2) 0.002(2) -0.0047(18) -0.006(2)
C76 0.019(2) 0.028(3) 0.028(3) -0.001(2) 0.004(2) -0.011(2)
C77 0.021(2) 0.019(2) 0.009(2) -0.001(2) 0.0026(18) -0.0011(18)
C78 0.023(2) 0.026(3) 0.022(3) 0.000(2) 0.009(2) 0.001(2)
C79 0.045(3) 0.021(3) 0.028(3) -0.002(2) 0.012(2) -0.002(2)
C80 0.024(2) 0.034(3) 0.018(3) -0.005(2) 0.003(2) -0.003(2)

loop_
_atom_site_label
_atom_site_type_symbol
_atom_site_thermal_displace_type
_atom_site_fract_x
_atom_site_fract_y
_atom_site_fract_z
_atom_site_occupancy
_atom_site_U_iso_or_equiv
_atom_site_calc_flag
_atom_site_refinement_flags
Mg1 Mg Uani -0.11123(11) -0.36659(8) -0.48049(4) 1.000 0.0132(4) . .
O1 O Uani 0.0276(2) -0.36085(17) -0.50654(9) 1.000 0.0181(9) . .
O2 O Uani -0.1950(3) -0.30291(16) -0.52380(10) 1.000 0.0178(10) . .
O3 O Uani -0.3036(3) -0.30368(18) -0.57871(11) 1.000 0.0300(11) . .
O4 O Uani -0.2488(2) -0.37912(18) -0.45388(10) 1.000 0.0173(10) . .
O5 O Uani -0.0675(3) -0.27495(16) -0.44566(10) 1.000 0.0229(10) . .
O6 O Uani 0.0188(5) -0.2337(2) -0.39082(14) 1.000 0.070(2) . .
N1 N Uani -0.1580(3) -0.44628(19) -0.52859(11) 1.000 0.0152(11) . .
N2 N Uani -0.0376(3) -0.4142(2) -0.42440(11) 1.000 0.0140(11) . .
C1 C Uani -0.0574(3) -0.4822(2) -0.54251(14) 1.000 0.0167(12) . .
C2 C Uani 0.0240(3) -0.4353(2) -0.56236(13) 1.000 0.0133(12) . .
C3 C Uani 0.0653(3) -0.3771(2) -0.54207(13) 1.000 0.0124(11) . .
C4 C Uani 0.1492(3) -0.3383(2) -0.56080(14) 1.000 0.0133(12) . .
C5 C Uani 0.1837(3) -0.3594(2) -0.59798(13) 1.000 0.0170(12) . .
C6 C Uani 0.1426(3) -0.4161(2) -0.61852(14) 1.000 0.0160(12) . .
C7 C Uani 0.0620(4) -0.4538(2) -0.60004(14) 1.000 0.0150(12) . .
C8 C Uani -0.2322(4) -0.5002(3) -0.51349(15) 1.000 0.0217(14) . .
C9 C Uani -0.2089(3) -0.4083(3) -0.56156(14) 1.000 0.0180(14) . .
C10 C Uani -0.2682(4) -0.3452(3) -0.54605(18) 1.000 0.0250(17) . .
C11 C Uani -0.1676(5) -0.2446(3) -0.54855(17) 1.000 0.0320(17) . .
C12 C Uani -0.2715(4) -0.2345(3) -0.57099(16) 1.000 0.0237(17) . .
C13 C Uani 0.2025(3) -0.2763(2) -0.53928(14) 1.000 0.0153(14) . .
C14 C Uani 0.1195(4) -0.2200(2) -0.53017(15) 1.000 0.0187(12) . .
C15 C Uani 0.2522(4) -0.3022(3) -0.50065(18) 1.000 0.0287(17) . .
C16 C Uani 0.2910(4) -0.2428(3) -0.56361(18) 1.000 0.0303(17) . .
C17 C Uani 0.1877(3) -0.4349(3) -0.65962(14) 1.000 0.0183(14) . .
C18 C Uani 0.3053(4) -0.4568(3) -0.65579(16) 1.000 0.0257(16) . .
C19 C Uani 0.1825(5) -0.3719(3) -0.68753(15) 1.000 0.0347(17) . .
C20 C Uani 0.1271(4) -0.4944(3) -0.67898(16) 1.000 0.0317(17) . .
C21 C Uani -0.1139(4) -0.4650(2) -0.40693(14) 1.000 0.0173(12) . .
C22 C Uani -0.2194(3) -0.4355(2) -0.39226(13) 1.000 0.0143(12) . .
C23 C Uani -0.2818(4) -0.3925(2) -0.41735(13) 1.000 0.0140(12) . .
C24 C Uani -0.3795(3) -0.3651(2) -0.40226(13) 1.000 0.0130(12) . .
C25 C Uani -0.4135(4) -0.3854(2) -0.36484(13) 1.000 0.0167(12) . .
C26 C Uani -0.3541(4) -0.4292(2) -0.34011(14) 1.000 0.0180(12) . .
C27 C Uani -0.2561(4) -0.4524(3) -0.35415(14) 1.000 0.0187(12) . .
C28 C Uani 0.0638(4) -0.4515(3) -0.43284(15) 1.000 0.0247(16) . .
C29 C Uani -0.0169(4) -0.3571(3) -0.39632(14) 1.000 0.0207(14) . .
C30 C Uani 0.0162(5) -0.2915(3) -0.41761(19) 1.000 0.0400(19) . .
C31 C Uani -0.0655(5) -0.1869(3) -0.39988(16) 1.000 0.0323(17) . .
C32 C Uani -0.0849(4) -0.2015(2) -0.44286(16) 1.000 0.0253(16) . .
C33 C Uani -0.3942(4) -0.4520(3) -0.29873(15) 1.000 0.0233(14) . .
C34 C Uani -0.4122(6) -0.5304(3) -0.2984(2) 1.000 0.052(3) . .
C35 C Uani -0.5008(5) -0.4177(3) -0.28745(16) 1.000 0.0387(19) . .
C36 C Uani -0.3125(5) -0.4312(4) -0.26691(17) 1.000 0.043(2) . .
C37 C Uani -0.4469(4) -0.3155(3) -0.42762(14) 1.000 0.0207(14) . .
C38 C Uani -0.4858(4) -0.3528(3) -0.46507(15) 1.000 0.0253(16) . .
C39 C Uani -0.3801(4) -0.2516(3) -0.43937(16) 1.000 0.0243(16) . .
C40 C Uani -0.5467(4) -0.2881(3) -0.40606(17) 1.000 0.0310(17) . .
Mg2 Mg Uani -0.09621(11) -0.13825(8) -0.22689(5) 1.000 0.0129(4) . .
O7 O Uani 0.0409(2) -0.14067(16) -0.25435(9) 1.000 0.0155(9) . .
O8 O Uani -0.1856(3) -0.19571(17) -0.27108(10) 1.000 0.0189(10) . .
O9 O Uani -0.2845(3) -0.18548(18) -0.32799(11) 1.000 0.0300(11) . .
O10 O Uani -0.2302(2) -0.13170(17) -0.19697(10) 1.000 0.0152(9) . .
O11 O Uani -0.0480(3) -0.23589(15) -0.19851(9) 1.000 0.0160(9) . .
O12 O Uani 0.0473(3) -0.28041(18) -0.14607(11) 1.000 0.0258(11) . .
N3 N Uani -0.1450(3) -0.05176(19) -0.26908(11) 1.000 0.0134(11) . .
N4 N Uani -0.0127(3) -0.0979(2) -0.17123(11) 1.000 0.0149(11) . .
C41 C Uani -0.0453(3) -0.0125(2) -0.28090(14) 1.000 0.0137(12) . .
C42 C Uani 0.0352(3) -0.0535(2) -0.30413(13) 1.000 0.0143(12) . .
C43 C Uani 0.0763(3) -0.1173(2) -0.28891(13) 1.000 0.0127(12) . .
C44 C Uani 0.1570(4) -0.1529(2) -0.31112(13) 1.000 0.0143(12) . .
C45 C Uani 0.1907(4) -0.1234(3) -0.34660(14) 1.000 0.0170(12) . .
C46 C Uani 0.1534(3) -0.0601(2) -0.36170(13) 1.000 0.0153(14) . .
C47 C Uani 0.0735(3) -0.0270(2) -0.33984(14) 1.000 0.0150(12) . .
C48 C Uani -0.2219(4) -0.0013(3) -0.25201(15) 1.000 0.0193(14) . .
C49 C Uani -0.1941(4) -0.0848(2) -0.30428(14) 1.000 0.0193(12) . .
C50 C Uani -0.2547(4) -0.1492(3) -0.29312(15) 1.000 0.0210(16) . .
C51 C Uani -0.2675(5) -0.2575(3) -0.32050(17) 1.000 0.0343(19) . .
C52 C Uani -0.1672(5) -0.2555(3) -0.29570(19) 1.000 0.0363(19) . .
C53 C Uani 0.2060(4) -0.2202(2) -0.29555(15) 1.000 0.0190(14) . .
C54 C Uani 0.1209(4) -0.2757(3) -0.28676(16) 1.000 0.0253(16) . .
C55 C Uani 0.2686(4) -0.2037(3) -0.25701(16) 1.000 0.0233(16) . .
C56 C Uani 0.2850(5) -0.2531(3) -0.32495(17) 1.000 0.0307(17) . .
C57 C Uani 0.1973(4) -0.0325(3) -0.40131(14) 1.000 0.0193(14) . .
C58 C Uani 0.1553(4) 0.0409(3) -0.40985(15) 1.000 0.0273(17) . .
C59 C Uani 0.1604(4) -0.0800(3) -0.43478(14) 1.000 0.0287(17) . .
C60 C Uani 0.3199(4) -0.0300(3) -0.40021(16) 1.000 0.0257(16) . .
C61 C Uani -0.0843(3) -0.0451(2) -0.15221(14) 1.000 0.0143(14) . .
C62 C Uani -0.1926(3) -0.0702(2) -0.13766(13) 1.000 0.0113(11) . .
C63 C Uani -0.2610(3) -0.1105(2) -0.16108(13) 1.000 0.0130(12) . .
C64 C Uani -0.3645(3) -0.1280(2) -0.14586(13) 1.000 0.0115(11) . .
C65 C Uani -0.3951(3) -0.1024(2) -0.10901(13) 1.000 0.0133(12) . .
C66 C Uani -0.3273(3) -0.0610(2) -0.08531(13) 1.000 0.0110(12) . .
C67 C Uani -0.2265(4) -0.0470(2) -0.10080(14) 1.000 0.0143(12) . .
C68 C Uani 0.0924(3) -0.0631(2) -0.17893(14) 1.000 0.0187(12) . .
C69 C Uani 0.0032(3) -0.1588(2) -0.14510(14) 1.000 0.0143(12) . .
C70 C Uani 0.0365(4) -0.2207(3) -0.16997(15) 1.000 0.0187(14) . .
C71 C Uani -0.0306(4) -0.3304(2) -0.15813(16) 1.000 0.0233(16) . .
C72 C Uani -0.1130(4) -0.2889(3) -0.17985(16) 1.000 0.0250(16) . .
C73 C Uani -0.4434(4) -0.1736(2) -0.17030(14) 1.000 0.0147(12) . .
C74 C Uani -0.3942(4) -0.2439(3) -0.18137(16) 1.000 0.0257(16) . .
C75 C Uani -0.4717(4) -0.1348(3) -0.20885(14) 1.000 0.0220(14) . .
C76 C Uani -0.5502(4) -0.1876(3) -0.14901(16) 1.000 0.0250(16) . .
C77 C Uani -0.3611(4) -0.0303(2) -0.04513(14) 1.000 0.0163(12) . .
C78 C Uani -0.4730(4) -0.0536(3) -0.03258(15) 1.000 0.0237(16) . .
C79 C Uani -0.3604(5) 0.0498(3) -0.04777(16) 1.000 0.0313(17) . .
C80 C Uani -0.2812(4) -0.0524(3) -0.01347(15) 1.000 0.0253(16) . .
H11 H Uiso -0.07850 -0.51920 -0.56180 1.000 0.0199 . .
H12 H Uiso -0.02220 -0.50420 -0.51900 1.000 0.0199 . .
H51 H Uiso 0.24220 -0.33200 -0.61090 1.000 0.0204 . .
H71 H Uiso 0.03030 -0.49500 -0.61380 1.000 0.0181 . .
H81 H Uiso -0.29990 -0.47770 -0.50400 1.000 0.0259 . .
H82 H Uiso -0.24940 -0.53380 -0.53520 1.000 0.0259 . .
H83 H Uiso -0.19750 -0.52560 -0.49100 1.000 0.0259 . .
H91 H Uiso -0.26080 -0.43970 -0.57540 1.000 0.0216 . .
H92 H Uiso -0.15220 -0.39290 -0.58070 1.000 0.0216 . .
H101 H Uiso -0.33000 -0.36110 -0.52950 1.000 0.0302 . .
H111 H Uiso -0.10670 -0.25600 -0.56680 1.000 0.0383 . .
H112 H Uiso -0.14880 -0.20260 -0.53250 1.000 0.0383 . .
H121 H Uiso -0.25940 -0.20820 -0.59610 1.000 0.0286 . .
H122 H Uiso -0.32590 -0.20960 -0.55450 1.000 0.0286 . .
H141 H Uiso 0.15530 -0.18040 -0.51630 1.000 0.0229 . .
H142 H Uiso 0.08690 -0.20310 -0.55550 1.000 0.0229 . .
H143 H Uiso 0.06200 -0.23980 -0.51280 1.000 0.0229 . .
H151 H Uiso 0.28690 -0.26230 -0.48650 1.000 0.0344 . .
H152 H Uiso 0.30750 -0.33850 -0.50660 1.000 0.0344 . .
H153 H Uiso 0.19490 -0.32270 -0.48350 1.000 0.0344 . .
H161 H Uiso 0.32280 -0.20310 -0.54850 1.000 0.0362 . .
H162 H Uiso 0.26050 -0.22520 -0.58910 1.000 0.0362 . .
H163 H Uiso 0.34810 -0.27810 -0.56930 1.000 0.0362 . .
H181 H Uiso 0.33430 -0.46890 -0.68250 1.000 0.0303 . .
H182 H Uiso 0.31060 -0.49820 -0.63800 1.000 0.0303 . .
H183 H Uiso 0.34790 -0.41750 -0.64430 1.000 0.0303 . .
H191 H Uiso 0.21210 -0.38520 -0.71400 1.000 0.0416 . .
H192 H Uiso 0.10610 -0.35670 -0.69060 1.000 0.0416 . .
H193 H Uiso 0.22590 -0.33290 -0.67620 1.000 0.0416 . .
H201 H Uiso 0.15930 -0.50450 -0.70550 1.000 0.0379 . .
H202 H Uiso 0.04990 -0.48100 -0.68230 1.000 0.0379 . .
H203 H Uiso 0.13200 -0.53670 -0.66190 1.000 0.0379 . .
H211 H Uiso -0.13050 -0.50070 -0.42760 1.000 0.0209 . .
H212 H Uiso -0.07740 -0.48780 -0.38400 1.000 0.0209 . .
H251 H Uiso -0.48420 -0.36770 -0.35510 1.000 0.0198 . .
H271 H Uiso -0.21010 -0.48200 -0.33670 1.000 0.0225 . .
H281 H Uiso 0.11690 -0.41850 -0.44470 1.000 0.0298 . .
H282 H Uiso 0.04950 -0.49030 -0.45190 1.000 0.0298 . .
H283 H Uiso 0.09350 -0.47100 -0.40770 1.000 0.0298 . .
H291 H Uiso 0.04200 -0.37130 -0.37790 1.000 0.0249 . .
H292 H Uiso -0.08380 -0.34770 -0.38080 1.000 0.0249 . .
H301 H Uiso 0.08830 -0.29920 -0.43000 1.000 0.0482 . .
H311 H Uiso -0.04300 -0.13750 -0.39560 1.000 0.0387 . .
H312 H Uiso -0.13090 -0.19700 -0.38370 1.000 0.0387 . .
H321 H Uiso -0.03310 -0.17530 -0.45990 1.000 0.0304 . .
H322 H Uiso -0.16010 -0.18900 -0.45060 1.000 0.0304 . .
H341 H Uiso -0.43820 -0.54510 -0.27170 1.000 0.0622 . .
H342 H Uiso -0.46730 -0.54280 -0.31880 1.000 0.0622 . .
H343 H Uiso -0.34320 -0.55470 -0.30460 1.000 0.0622 . .
H351 H Uiso -0.52330 -0.43400 -0.26060 1.000 0.0464 . .
H352 H Uiso -0.55710 -0.43060 -0.30730 1.000 0.0464 . .
H353 H Uiso -0.49180 -0.36590 -0.28710 1.000 0.0464 . .
H361 H Uiso -0.33930 -0.44620 -0.24030 1.000 0.0522 . .
H362 H Uiso -0.24220 -0.45440 -0.27250 1.000 0.0522 . .
H363 H Uiso -0.30280 -0.37960 -0.26710 1.000 0.0522 . .
H381 H Uiso -0.52970 -0.32000 -0.48140 1.000 0.0300 . .
H382 H Uiso -0.42240 -0.36890 -0.48080 1.000 0.0300 . .
H383 H Uiso -0.53070 -0.39380 -0.45750 1.000 0.0300 . .
H391 H Uiso -0.42500 -0.21970 -0.45590 1.000 0.0292 . .
H392 H Uiso -0.31590 -0.26690 -0.45490 1.000 0.0292 . .
H393 H Uiso -0.35600 -0.22660 -0.41490 1.000 0.0292 . .
H401 H Uiso -0.58740 -0.25620 -0.42400 1.000 0.0374 . .
H402 H Uiso -0.59370 -0.32810 -0.39840 1.000 0.0374 . .
H403 H Uiso -0.52420 -0.26220 -0.38180 1.000 0.0374 . .
H411 H Uiso -0.06780 0.02830 -0.29730 1.000 0.0166 . .
H412 H Uiso -0.00940 0.00440 -0.25620 1.000 0.0166 . .
H451 H Uiso 0.24560 -0.14920 -0.36250 1.000 0.0208 . .
H471 H Uiso 0.04250 0.01750 -0.35010 1.000 0.0180 . .
H481 H Uiso -0.28900 -0.02620 -0.24390 1.000 0.0232 . .
H482 H Uiso -0.23990 0.03480 -0.27230 1.000 0.0232 . .
H483 H Uiso -0.18900 0.02150 -0.22830 1.000 0.0232 . .
H491 H Uiso -0.13620 -0.09750 -0.32350 1.000 0.0228 . .
H492 H Uiso -0.24470 -0.05110 -0.31700 1.000 0.0228 . .
H501 H Uiso -0.31870 -0.13520 -0.27710 1.000 0.0254 . .
H511 H Uiso -0.25600 -0.28400 -0.34560 1.000 0.0413 . .
H512 H Uiso -0.32900 -0.27840 -0.30560 1.000 0.0413 . .
H521 H Uiso -0.10180 -0.24930 -0.31250 1.000 0.0437 . .
H522 H Uiso -0.15950 -0.29880 -0.27950 1.000 0.0437 . .
H541 H Uiso 0.15670 -0.31880 -0.27660 1.000 0.0305 . .
H542 H Uiso 0.08060 -0.28680 -0.31160 1.000 0.0305 . .
H543 H Uiso 0.06980 -0.25770 -0.26630 1.000 0.0305 . .
H551 H Uiso 0.30130 -0.24740 -0.24640 1.000 0.0280 . .
H552 H Uiso 0.32660 -0.16920 -0.26290 1.000 0.0280 . .
H553 H Uiso 0.21820 -0.18380 -0.23690 1.000 0.0280 . .
H561 H Uiso 0.31490 -0.29700 -0.31340 1.000 0.0364 . .
H562 H Uiso 0.24680 -0.26400 -0.35020 1.000 0.0364 . .
H563 H Uiso 0.34500 -0.21980 -0.33040 1.000 0.0364 . .
H581 H Uiso 0.18490 0.05760 -0.43570 1.000 0.0329 . .
H582 H Uiso 0.07500 0.04000 -0.41120 1.000 0.0329 . .
H583 H Uiso 0.17850 0.07310 -0.38820 1.000 0.0329 . .
H591 H Uiso 0.18890 -0.06210 -0.46050 1.000 0.0344 . .
H592 H Uiso 0.18810 -0.12810 -0.43010 1.000 0.0344 . .
H593 H Uiso 0.08010 -0.08080 -0.43570 1.000 0.0344 . .
H601 H Uiso 0.34750 -0.01200 -0.42610 1.000 0.0308 . .
H602 H Uiso 0.34860 -0.07790 -0.39550 1.000 0.0308 . .
H603 H Uiso 0.34370 0.00150 -0.37830 1.000 0.0308 . .
H611 H Uiso -0.09760 -0.00750 -0.17200 1.000 0.0176 . .
H612 H Uiso -0.04500 -0.02550 -0.12890 1.000 0.0176 . .
H651 H Uiso -0.46850 -0.11390 -0.09890 1.000 0.0158 . .
H671 H Uiso -0.17560 -0.01860 -0.08460 1.000 0.0172 . .
H681 H Uiso 0.14270 -0.09700 -0.19170 1.000 0.0223 . .
H682 H Uiso 0.08120 -0.02250 -0.19690 1.000 0.0223 . .
H683 H Uiso 0.12390 -0.04670 -0.15330 1.000 0.0223 . .
H691 H Uiso -0.06540 -0.16960 -0.13100 1.000 0.0173 . .
H692 H Uiso 0.06060 -0.14820 -0.12530 1.000 0.0173 . .
H701 H Uiso 0.10610 -0.20920 -0.18320 1.000 0.0221 . .
H711 H Uiso 0.00240 -0.36610 -0.17590 1.000 0.0276 . .
H712 H Uiso -0.06320 -0.35400 -0.13460 1.000 0.0276 . .
H721 H Uiso -0.15130 -0.31790 -0.20000 1.000 0.0302 . .
H722 H Uiso -0.16650 -0.26800 -0.16120 1.000 0.0302 . .
H741 H Uiso -0.44740 -0.27160 -0.19700 1.000 0.0306 . .
H742 H Uiso -0.32810 -0.23630 -0.19760 1.000 0.0306 . .
H743 H Uiso -0.37490 -0.26990 -0.15670 1.000 0.0306 . .
H751 H Uiso -0.52250 -0.16360 -0.22490 1.000 0.0261 . .
H752 H Uiso -0.50630 -0.08930 -0.20220 1.000 0.0261 . .
H753 H Uiso -0.40470 -0.12630 -0.22440 1.000 0.0261 . .
H761 H Uiso -0.59720 -0.21710 -0.16620 1.000 0.0297 . .
H762 H Uiso -0.58700 -0.14240 -0.14350 1.000 0.0297 . .
H763 H Uiso -0.53600 -0.21240 -0.12350 1.000 0.0297 . .
H781 H Uiso -0.49130 -0.03230 -0.00640 1.000 0.0284 . .
H782 H Uiso -0.52660 -0.03830 -0.05290 1.000 0.0284 . .
H783 H Uiso -0.47460 -0.10550 -0.03030 1.000 0.0284 . .
H791 H Uiso -0.38230 0.06990 -0.02170 1.000 0.0376 . .
H792 H Uiso -0.41200 0.06520 -0.06870 1.000 0.0376 . .
H793 H Uiso -0.28650 0.06630 -0.05460 1.000 0.0376 . .
H801 H Uiso -0.30320 -0.03240 0.01260 1.000 0.0302 . .
H802 H Uiso -0.28000 -0.10440 -0.01160 1.000 0.0302 . .
H803 H Uiso -0.20800 -0.03510 -0.02060 1.000 0.0302 . .

loop_
_atom_type_symbol
_atom_type_description
_atom_type_scat_dispersion_real
_atom_type_scat_dispersion_imag
_atom_type_scat_source
O O 0.0492 0.0322 'International Tables Vol C Tables 4.2.6.8 and 6.1.1.4'
N N 0.0311 0.0180 'International Tables Vol C Tables 4.2.6.8 and 6.1.1.4'
Mg Mg 0.1719 0.1771 'International Tables Vol C Tables 4.2.6.8 and 6.1.1.4'
H H 0.0000 0.0000 'International Tables Vol C Tables 4.2.6.8 and 6.1.1.4'
C C 0.0181 0.0091 'International Tables Vol C Tables 4.2.6.8 and 6.1.1.4'

loop_
_geom_angle_atom_site_label_1
_geom_angle_atom_site_label_2
_geom_angle_atom_site_label_3
_geom_angle
_geom_angle_site_symmetry_1
_geom_angle_site_symmetry_2
_geom_angle_site_symmetry_3
_geom_angle_publ_flag
O1 Mg1 O2 95.17(14) . . . yes
O1 Mg1 O4 176.09(17) . . . yes
O1 Mg1 O5 88.65(15) . . . yes
O1 Mg1 N1 86.75(14) . . . yes
O1 Mg1 N2 92.36(14) . . . yes
O2 Mg1 O4 87.61(15) . . . yes
O2 Mg1 O5 91.61(13) . . . yes
O2 Mg1 N1 77.22(13) . . . yes
O2 Mg1 N2 166.32(15) . . . yes
O4 Mg1 O5 94.03(15) . . . yes
O4 Mg1 N1 91.20(15) . . . yes
O4 Mg1 N2 85.47(14) . . . yes
O5 Mg1 N1 167.47(15) . . . yes
O5 Mg1 N2 77.15(14) . . . yes
N1 Mg1 N2 114.67(15) . . . yes
O10 Mg2 N3 92.81(15) . . . yes
O10 Mg2 N4 86.62(15) . . . yes
O11 Mg2 N3 166.95(15) . . . yes
O11 Mg2 N4 78.81(14) . . . yes
N3 Mg2 N4 112.93(15) . . . yes
O7 Mg2 O8 96.33(15) . . . yes
O7 Mg2 O10 176.45(16) . . . yes
O7 Mg2 O11 87.00(14) . . . yes
O7 Mg2 N3 87.31(14) . . . yes
O7 Mg2 N4 90.06(14) . . . yes
O8 Mg2 O10 87.17(14) . . . yes
O8 Mg2 O11 90.32(13) . . . yes
O8 Mg2 N3 78.65(14) . . . yes
O8 Mg2 N4 167.11(15) . . . yes
O10 Mg2 O11 93.60(15) . . . yes
Mg1 O1 C3 135.4(3) . . . yes
Mg1 O2 C10 109.8(3) . . . yes
Mg1 O2 C11 135.7(3) . . . yes
C10 O2 C11 106.7(4) . . . yes
C10 O3 C12 107.2(4) . . . yes
Mg1 O4 C23 136.5(3) . . . yes
Mg1 O5 C32 142.4(3) . . . yes
Mg1 O5 C30 110.8(3) . . . yes
C30 O5 C32 106.5(4) . . . yes
C30 O6 C31 109.8(5) . . . yes
Mg2 O7 C43 134.8(3) . . . yes
Mg2 O8 C50 110.2(3) . . . yes
Mg2 O8 C52 136.5(3) . . . yes
C50 O8 C52 106.9(4) . . . yes
C50 O9 C51 107.0(4) . . . yes
Mg2 O10 C63 137.3(3) . . . yes
Mg2 O11 C72 129.9(3) . . . yes
C70 O11 C72 104.9(4) . . . yes
Mg2 O11 C70 108.4(3) . . . yes
C70 O12 C71 108.7(4) . . . yes
Mg1 N1 C1 108.3(3) . . . yes
Mg1 N1 C8 112.3(3) . . . yes
C1 N1 C9 110.4(3) . . . yes
C8 N1 C9 109.8(4) . . . yes
Mg1 N1 C9 108.2(3) . . . yes
C1 N1 C8 107.8(3) . . . yes
Mg1 N2 C21 109.6(3) . . . yes
C21 N2 C28 107.7(4) . . . yes
Mg1 N2 C28 112.0(3) . . . yes
Mg1 N2 C29 107.7(3) . . . yes
C28 N2 C29 109.6(4) . . . yes
C21 N2 C29 110.2(4) . . . yes
Mg2 N3 C48 114.1(3) . . . yes
Mg2 N3 C49 107.5(2) . . . yes
C41 N3 C49 110.0(3) . . . yes
C48 N3 C49 109.1(4) . . . yes
C41 N3 C48 108.0(3) . . . yes
Mg2 N3 C41 108.2(3) . . . yes
Mg2 N4 C68 114.1(3) . . . yes
Mg2 N4 C69 106.5(3) . . . yes
C61 N4 C68 107.1(3) . . . yes
C61 N4 C69 111.1(3) . . . yes
C68 N4 C69 110.0(3) . . . yes
Mg2 N4 C61 108.2(3) . . . yes
N1 C1 C2 115.0(3) . . . yes
C1 C2 C3 120.1(4) . . . no
C3 C2 C7 121.3(4) . . . no
C1 C2 C7 118.5(4) . . . no
C2 C3 C4 117.7(4) . . . no
O1 C3 C4 122.4(4) . . . yes
O1 C3 C2 119.9(4) . . . yes
C5 C4 C13 121.2(4) . . . no
C3 C4 C5 118.3(4) . . . no
C3 C4 C13 120.5(4) . . . no
C4 C5 C6 124.5(4) . . . no
C7 C6 C17 123.2(4) . . . no
C5 C6 C7 116.9(4) . . . no
C5 C6 C17 120.0(4) . . . no
C2 C7 C6 121.3(4) . . . no
N1 C9 C10 110.2(4) . . . yes
O3 C10 C9 109.3(4) . . . yes
O2 C10 O3 106.5(4) . . . yes
O2 C10 C9 109.0(4) . . . yes
O2 C11 C12 100.9(4) . . . yes
O3 C12 C11 102.4(4) . . . yes
C4 C13 C15 108.9(4) . . . no
C4 C13 C14 110.5(3) . . . no
C14 C13 C15 109.4(4) . . . no
C14 C13 C16 107.4(4) . . . no
C4 C13 C16 112.6(4) . . . no
C15 C13 C16 107.9(4) . . . no
C6 C17 C19 110.7(4) . . . no
C6 C17 C20 112.6(4) . . . no
C6 C17 C18 109.7(4) . . . no
C18 C17 C19 108.0(4) . . . no
C18 C17 C20 107.8(4) . . . no
C19 C17 C20 108.0(4) . . . no
N2 C21 C22 116.0(3) . . . yes
C23 C22 C27 120.4(4) . . . no
C21 C22 C27 119.7(4) . . . no
C21 C22 C23 119.9(4) . . . no
O4 C23 C22 120.0(4) . . . yes
C22 C23 C24 118.1(4) . . . no
O4 C23 C24 121.8(4) . . . yes
C23 C24 C25 118.9(4) . . . no
C25 C24 C37 121.1(4) . . . no
C23 C24 C37 120.0(4) . . . no
C24 C25 C26 123.5(4) . . . no
C25 C26 C27 117.1(4) . . . no
C25 C26 C33 122.7(4) . . . no
C27 C26 C33 120.2(4) . . . no
C22 C27 C26 121.8(4) . . . no
N2 C29 C30 111.3(4) . . . yes
O5 C30 C29 107.4(4) . . . yes
O5 C30 O6 105.1(5) . . . yes
O6 C30 C29 110.7(5) . . . yes
O6 C31 C32 102.1(4) . . . yes
O5 C32 C31 103.0(4) . . . yes
C26 C33 C34 109.5(4) . . . no
C34 C33 C35 107.3(5) . . . no
C26 C33 C35 112.5(4) . . . no
C26 C33 C36 110.2(4) . . . no
C34 C33 C36 110.5(5) . . . no
C35 C33 C36 106.8(5) . . . no
C24 C37 C39 110.2(4) . . . no
C24 C37 C38 110.1(4) . . . no
C38 C37 C39 109.4(4) . . . no
C38 C37 C40 107.3(4) . . . no
C24 C37 C40 113.1(4) . . . no
C39 C37 C40 106.7(4) . . . no
C2 C1 H11 108.12 . . . no
C2 C1 H12 108.06 . . . no
N1 C1 H11 108.13 . . . no
N1 C1 H12 108.08 . . . no
H11 C1 H12 109.38 . . . no
C6 C5 H51 117.63 . . . no
C4 C5 H51 117.83 . . . no
C2 C7 H71 119.29 . . . no
C6 C7 H71 119.38 . . . no
N1 C8 H82 109.46 . . . no
N1 C8 H81 109.51 . . . no
H82 C8 H83 109.51 . . . no
H81 C8 H83 109.35 . . . no
N1 C8 H83 109.50 . . . no
H81 C8 H82 109.49 . . . no
N1 C9 H92 109.31 . . . no
C10 C9 H91 109.28 . . . no
C10 C9 H92 109.29 . . . no
H91 C9 H92 109.38 . . . no
N1 C9 H91 109.39 . . . no
O2 C10 H101 111.69 . . . no
O3 C10 H101 111.39 . . . no
C9 C10 H101 108.93 . . . no
O2 C11 H112 111.66 . . . no
C12 C11 H111 111.55 . . . no
C12 C11 H112 111.62 . . . no
O2 C11 H111 111.51 . . . no
H111 C11 H112 109.45 . . . no
C11 C12 H122 111.23 . . . no
O3 C12 H121 111.24 . . . no
O3 C12 H122 111.22 . . . no
H121 C12 H122 109.47 . . . no
C11 C12 H121 111.20 . . . no
C13 C14 H141 109.41 . . . no
C13 C14 H142 109.39 . . . no
C13 C14 H143 109.43 . . . no
H141 C14 H142 109.55 . . . no
H141 C14 H143 109.51 . . . no
H142 C14 H143 109.53 . . . no
C13 C15 H152 109.54 . . . no
C13 C15 H153 109.53 . . . no
C13 C15 H151 109.45 . . . no
H152 C15 H153 109.43 . . . no
H151 C15 H152 109.44 . . . no
H151 C15 H153 109.45 . . . no
H161 C16 H163 109.51 . . . no
H161 C16 H162 109.38 . . . no
H162 C16 H163 109.48 . . . no
C13 C16 H163 109.39 . . . no
C13 C16 H161 109.56 . . . no
C13 C16 H162 109.51 . . . no
C17 C18 H182 109.47 . . . no
C17 C18 H181 109.49 . . . no
H181 C18 H183 109.52 . . . no
C17 C18 H183 109.42 . . . no
H181 C18 H182 109.50 . . . no
H182 C18 H183 109.43 . . . no
C17 C19 H193 109.46 . . . no
C17 C19 H191 109.37 . . . no
C17 C19 H192 109.50 . . . no
H191 C19 H193 109.54 . . . no
H192 C19 H193 109.54 . . . no
H191 C19 H192 109.41 . . . no
H201 C20 H202 109.53 . . . no
H201 C20 H203 109.56 . . . no
C17 C20 H201 109.43 . . . no
C17 C20 H202 109.37 . . . no
C17 C20 H203 109.51 . . . no
H202 C20 H203 109.43 . . . no
N2 C21 H212 107.79 . . . no
N2 C21 H211 107.81 . . . no
H211 C21 H212 109.52 . . . no
C22 C21 H211 107.82 . . . no
C22 C21 H212 107.76 . . . no
C24 C25 H251 118.19 . . . no
C26 C25 H251 118.32 . . . no
C26 C27 H271 119.13 . . . no
C22 C27 H271 119.07 . . . no
N2 C28 H283 109.50 . . . no
H281 C28 H282 109.41 . . . no
H281 C28 H283 109.49 . . . no
H282 C28 H283 109.45 . . . no
N2 C28 H281 109.52 . . . no
N2 C28 H282 109.45 . . . no
N2 C29 H292 109.04 . . . no
C30 C29 H291 108.93 . . . no
N2 C29 H291 109.01 . . . no
H291 C29 H292 109.50 . . . no
C30 C29 H292 109.04 . . . no
O6 C30 H301 110.99 . . . no
O5 C30 H301 113.91 . . . no
C29 C30 H301 108.70 . . . no
O6 C31 H311 111.35 . . . no
O6 C31 H312 111.24 . . . no
H311 C31 H312 109.47 . . . no
C32 C31 H312 111.23 . . . no
C32 C31 H311 111.28 . . . no
O5 C32 H322 111.15 . . . no
O5 C32 H321 111.15 . . . no
C31 C32 H322 111.03 . . . no
H321 C32 H322 109.38 . . . no
C31 C32 H321 111.06 . . . no
C33 C34 H343 109.51 . . . no
H341 C34 H342 109.39 . . . no
C33 C34 H341 109.51 . . . no
C33 C34 H342 109.34 . . . no
H341 C34 H343 109.60 . . . no
H342 C34 H343 109.47 . . . no
H351 C35 H353 109.39 . . . no
C33 C35 H351 109.51 . . . no
H352 C35 H353 109.41 . . . no
H351 C35 H352 109.50 . . . no
C33 C35 H352 109.50 . . . no
C33 C35 H353 109.51 . . . no
C33 C36 H362 109.39 . . . no
C33 C36 H361 109.47 . . . no
H361 C36 H363 109.38 . . . no
C33 C36 H363 109.55 . . . no
H361 C36 H362 109.44 . . . no
H362 C36 H363 109.60 . . . no
C37 C38 H383 109.54 . . . no
C37 C38 H381 109.46 . . . no
C37 C38 H382 109.49 . . . no
H381 C38 H383 109.41 . . . no
H382 C38 H383 109.47 . . . no
H381 C38 H382 109.46 . . . no
H391 C39 H392 109.52 . . . no
H391 C39 H393 109.51 . . . no
C37 C39 H391 109.38 . . . no
C37 C39 H392 109.47 . . . no
C37 C39 H393 109.42 . . . no
H392 C39 H393 109.53 . . . no
H402 C40 H403 109.57 . . . no
C37 C40 H401 109.47 . . . no
C37 C40 H402 109.45 . . . no
C37 C40 H403 109.48 . . . no
H401 C40 H402 109.36 . . . no
H401 C40 H403 109.50 . . . no
N3 C41 C42 115.3(3) . . . yes
C41 C42 C43 120.3(4) . . . no
C41 C42 C47 119.4(4) . . . no
C43 C42 C47 120.3(4) . . . no
O7 C43 C42 119.3(4) . . . yes
O7 C43 C44 122.3(4) . . . yes
C42 C43 C44 118.4(4) . . . no
C43 C44 C45 118.0(4) . . . no
C43 C44 C53 120.5(4) . . . no
C45 C44 C53 121.5(4) . . . no
C44 C45 C46 124.7(4) . . . no
C45 C46 C47 116.2(4) . . . no
C45 C46 C57 119.9(4) . . . no
C47 C46 C57 123.9(4) . . . no
C42 C47 C46 122.4(4) . . . no
N3 C49 C50 111.1(4) . . . yes
O8 C50 O9 106.2(4) . . . yes
O8 C50 C49 109.9(4) . . . yes
O9 C50 C49 109.2(4) . . . yes
O9 C51 C52 101.4(4) . . . yes
O8 C52 C51 102.2(5) . . . yes
C44 C53 C54 112.4(4) . . . no
C44 C53 C55 108.5(4) . . . no
C44 C53 C56 112.5(4) . . . no
C54 C53 C55 109.1(4) . . . no
C54 C53 C56 106.4(4) . . . no
C55 C53 C56 107.8(4) . . . no
C46 C57 C58 111.1(4) . . . no
C46 C57 C59 109.4(4) . . . no
C46 C57 C60 110.2(4) . . . no
C58 C57 C59 108.0(4) . . . no
C58 C57 C60 108.5(4) . . . no
C59 C57 C60 109.8(4) . . . no
N4 C61 C62 117.0(3) . . . yes
C61 C62 C63 122.4(4) . . . no
C61 C62 C67 117.4(4) . . . no
C63 C62 C67 120.1(4) . . . no
O10 C63 C62 120.6(3) . . . yes
O10 C63 C64 121.0(4) . . . yes
C62 C63 C64 118.5(4) . . . no
C63 C64 C65 119.1(4) . . . no
C63 C64 C73 120.8(4) . . . no
C65 C64 C73 120.1(4) . . . no
C64 C65 C66 122.9(4) . . . no
C65 C66 C67 115.9(4) . . . no
C65 C66 C77 123.6(4) . . . no
C67 C66 C77 120.4(4) . . . no
C62 C67 C66 123.5(4) . . . no
N4 C69 C70 109.1(4) . . . yes
O11 C70 O12 106.6(4) . . . yes
O11 C70 C69 109.1(4) . . . yes
O12 C70 C69 110.4(4) . . . yes
O12 C71 C72 104.4(4) . . . yes
O11 C72 C71 101.9(4) . . . yes
C64 C73 C74 112.0(4) . . . no
C64 C73 C75 108.7(4) . . . no
C64 C73 C76 113.4(4) . . . no
C74 C73 C75 108.2(4) . . . no
C74 C73 C76 107.9(4) . . . no
C75 C73 C76 106.4(4) . . . no
C66 C77 C78 112.5(4) . . . no
C66 C77 C79 109.3(4) . . . no
C66 C77 C80 109.5(4) . . . no
C78 C77 C79 108.3(4) . . . no
C78 C77 C80 108.7(4) . . . no
C79 C77 C80 108.4(4) . . . no
N3 C41 H411 107.98 . . . no
N3 C41 H412 108.04 . . . no
C42 C41 H411 108.05 . . . no
C42 C41 H412 107.99 . . . no
H411 C41 H412 109.42 . . . no
C44 C45 H451 117.81 . . . no
C46 C45 H451 117.52 . . . no
C42 C47 H471 118.71 . . . no
C46 C47 H471 118.85 . . . no
N3 C48 H481 109.47 . . . no
N3 C48 H482 109.42 . . . no
N3 C48 H483 109.51 . . . no
H481 C48 H482 109.39 . . . no
H481 C48 H483 109.39 . . . no
H482 C48 H483 109.65 . . . no
N3 C49 H491 109.17 . . . no
N3 C49 H492 109.11 . . . no
C50 C49 H491 108.95 . . . no
C50 C49 H492 109.01 . . . no
H491 C49 H492 109.45 . . . no
O8 C50 H501 111.20 . . . no
O9 C50 H501 111.91 . . . no
C49 C50 H501 108.38 . . . no
O9 C51 H511 111.48 . . . no
O9 C51 H512 111.48 . . . no
C52 C51 H511 111.50 . . . no
C52 C51 H512 111.44 . . . no
H511 C51 H512 109.38 . . . no
O8 C52 H521 111.29 . . . no
O8 C52 H522 111.34 . . . no
C51 C52 H521 111.29 . . . no
C51 C52 H522 111.28 . . . no
H521 C52 H522 109.36 . . . no
C53 C54 H541 109.54 . . . no
C53 C54 H542 109.43 . . . no
C53 C54 H543 109.43 . . . no
H541 C54 H542 109.53 . . . no
H541 C54 H543 109.40 . . . no
H542 C54 H543 109.50 . . . no
C53 C55 H551 109.51 . . . no
C53 C55 H552 109.36 . . . no
C53 C55 H553 109.45 . . . no
H551 C55 H552 109.52 . . . no
H551 C55 H553 109.46 . . . no
H552 C55 H553 109.53 . . . no
C53 C56 H561 109.48 . . . no
C53 C56 H562 109.51 . . . no
C53 C56 H563 109.52 . . . no
H561 C56 H562 109.45 . . . no
H561 C56 H563 109.45 . . . no
H562 C56 H563 109.42 . . . no
C57 C58 H581 109.51 . . . no
C57 C58 H582 109.49 . . . no
C57 C58 H583 109.47 . . . no
H581 C58 H582 109.49 . . . no
H581 C58 H583 109.45 . . . no
H582 C58 H583 109.41 . . . no
C57 C59 H591 109.37 . . . no
C57 C59 H592 109.44 . . . no
C57 C59 H593 109.48 . . . no
H591 C59 H592 109.47 . . . no
H591 C59 H593 109.46 . . . no
H592 C59 H593 109.61 . . . no
C57 C60 H601 109.42 . . . no
C57 C60 H602 109.38 . . . no
C57 C60 H603 109.44 . . . no
H601 C60 H602 109.53 . . . no
H601 C60 H603 109.58 . . . no
H602 C60 H603 109.47 . . . no
N4 C61 H611 107.60 . . . no
N4 C61 H612 107.57 . . . no
C62 C61 H611 107.47 . . . no
C62 C61 H612 107.46 . . . no
H611 C61 H612 109.61 . . . no
C64 C65 H651 118.51 . . . no
C66 C65 H651 118.55 . . . no
C62 C67 H671 118.27 . . . no
C66 C67 H671 118.26 . . . no
N4 C68 H681 109.38 . . . no
N4 C68 H682 109.50 . . . no
N4 C68 H683 109.50 . . . no
H681 C68 H682 109.51 . . . no
H681 C68 H683 109.41 . . . no
H682 C68 H683 109.53 . . . no
N4 C69 H691 109.52 . . . no
N4 C69 H692 109.49 . . . no
C70 C69 H691 109.58 . . . no
C70 C69 H692 109.60 . . . no
H691 C69 H692 109.53 . . . no
O11 C70 H701 112.00 . . . no
O12 C70 H701 110.69 . . . no
C69 C70 H701 108.16 . . . no
O12 C71 H711 110.77 . . . no
O12 C71 H712 110.77 . . . no
C72 C71 H711 110.74 . . . no
C72 C71 H712 110.72 . . . no
H711 C71 H712 109.41 . . . no
O11 C72 H721 111.27 . . . no
O11 C72 H722 111.35 . . . no
C71 C72 H721 111.37 . . . no
C71 C72 H722 111.26 . . . no
H721 C72 H722 109.54 . . . no
C73 C74 H741 109.50 . . . no
C73 C74 H742 109.55 . . . no
C73 C74 H743 109.48 . . . no
H741 C74 H742 109.48 . . . no
H741 C74 H743 109.43 . . . no
H742 C74 H743 109.38 . . . no
C73 C75 H751 109.56 . . . no
C73 C75 H752 109.37 . . . no
C73 C75 H753 109.41 . . . no
H751 C75 H752 109.46 . . . no
H751 C75 H753 109.48 . . . no
H752 C75 H753 109.55 . . . no
C73 C76 H761 109.51 . . . no
C73 C76 H762 109.38 . . . no
C73 C76 H763 109.50 . . . no
H761 C76 H762 109.42 . . . no
H761 C76 H763 109.47 . . . no
H762 C76 H763 109.55 . . . no
C77 C78 H781 109.50 . . . no
C77 C78 H782 109.41 . . . no
C77 C78 H783 109.43 . . . no
H781 C78 H782 109.50 . . . no
H781 C78 H783 109.59 . . . no
H782 C78 H783 109.40 . . . no
C77 C79 H791 109.47 . . . no
C77 C79 H792 109.43 . . . no
C77 C79 H793 109.58 . . . no
H791 C79 H792 109.46 . . . no
H791 C79 H793 109.37 . . . no
H792 C79 H793 109.52 . . . no
C77 C80 H801 109.45 . . . no
C77 C80 H802 109.44 . . . no
C77 C80 H803 109.51 . . . no
H801 C80 H802 109.42 . . . no
H801 C80 H803 109.53 . . . no
H802 C80 H803 109.48 . . . no

loop_
_geom_bond_atom_site_label_1
_geom_bond_atom_site_label_2
_geom_bond_distance
_geom_bond_site_symmetry_1
_geom_bond_site_symmetry_2
_geom_bond_publ_flag
Mg1 O1 1.942(3) . . yes
Mg1 O2 2.173(4) . . yes
Mg1 O4 1.949(3) . . yes
Mg1 O5 2.186(4) . . yes
Mg1 N1 2.307(4) . . yes
Mg1 N2 2.294(4) . . yes
Mg2 O10 1.954(3) . . yes
Mg2 O11 2.190(3) . . yes
Mg2 N3 2.272(4) . . yes
Mg2 N4 2.283(4) . . yes
Mg2 O7 1.943(3) . . yes
Mg2 O8 2.164(4) . . yes
O1 C3 1.326(5) . . yes
O2 C10 1.434(7) . . yes
O2 C11 1.439(7) . . yes
O3 C12 1.412(7) . . yes
O3 C10 1.431(7) . . yes
O4 C23 1.325(6) . . yes
O5 C30 1.444(7) . . yes
O5 C32 1.431(5) . . yes
O6 C31 1.415(8) . . yes
O6 C30 1.433(7) . . yes
O7 C43 1.326(5) . . yes
O8 C50 1.446(6) . . yes
O8 C52 1.436(7) . . yes
O9 C50 1.418(6) . . yes
O9 C51 1.423(7) . . yes
O10 C63 1.335(5) . . yes
O11 C72 1.445(6) . . yes
O11 C70 1.456(6) . . yes
O12 C70 1.409(7) . . yes
O12 C71 1.424(6) . . yes
N1 C8 1.479(7) . . yes
N1 C9 1.474(6) . . yes
N1 C1 1.505(5) . . yes
N2 C28 1.479(6) . . yes
N2 C29 1.473(7) . . yes
N2 C21 1.484(6) . . yes
N3 C49 1.480(6) . . yes
N3 C41 1.506(5) . . yes
N3 C48 1.479(7) . . yes
N4 C61 1.495(5) . . yes
N4 C68 1.492(5) . . yes
N4 C69 1.479(6) . . yes
C1 C2 1.513(6) . . no
C2 C3 1.409(6) . . no
C2 C7 1.403(6) . . no
C3 C4 1.431(6) . . no
C4 C13 1.545(6) . . no
C4 C5 1.388(6) . . no
C5 C6 1.389(6) . . no
C6 C17 1.540(7) . . no
C6 C7 1.386(6) . . no
C9 C10 1.513(8) . . no
C11 C12 1.511(8) . . no
C13 C14 1.527(6) . . no
C13 C15 1.527(7) . . no
C13 C16 1.518(7) . . no
C17 C18 1.529(6) . . no
C17 C19 1.535(8) . . no
C17 C20 1.518(8) . . no
C21 C22 1.514(6) . . no
C22 C23 1.416(6) . . no
C22 C27 1.404(6) . . no
C23 C24 1.420(6) . . no
C24 C25 1.389(6) . . no
C24 C37 1.531(7) . . no
C25 C26 1.397(6) . . no
C26 C27 1.383(7) . . no
C26 C33 1.547(7) . . no
C29 C30 1.508(8) . . no
C31 C32 1.498(8) . . no
C33 C34 1.523(8) . . no
C33 C35 1.530(8) . . no
C33 C36 1.532(8) . . no
C37 C38 1.532(7) . . no
C37 C39 1.535(8) . . no
C37 C40 1.533(7) . . no
C1 H11 0.9993 . . no
C1 H12 1.0004 . . no
C5 H51 0.9988 . . no
C7 H71 0.9991 . . no
C8 H83 1.0007 . . no
C8 H82 1.0000 . . no
C8 H81 0.9998 . . no
C9 H92 1.0017 . . no
C9 H91 0.9998 . . no
C10 H101 0.9987 . . no
C11 H111 1.0012 . . no
C11 H112 0.9998 . . no
C12 H122 0.9987 . . no
C12 H121 0.9985 . . no
C14 H142 1.0008 . . no
C14 H141 0.9984 . . no
C14 H143 1.0005 . . no
C15 H151 1.0013 . . no
C15 H152 1.0003 . . no
C15 H153 0.9996 . . no
C16 H162 0.9997 . . no
C16 H163 1.0010 . . no
C16 H161 0.9994 . . no
C18 H183 1.0009 . . no
C18 H182 0.9990 . . no
C18 H181 0.9989 . . no
C19 H191 1.0000 . . no
C19 H192 1.0002 . . no
C19 H193 0.9998 . . no
C20 H201 1.0001 . . no
C20 H202 1.0011 . . no
C20 H203 0.9984 . . no
C21 H211 1.0002 . . no
C21 H212 0.9989 . . no
C25 H251 0.9991 . . no
C27 H271 0.9992 . . no
C28 H283 0.9989 . . no
C28 H281 0.9996 . . no
C28 H282 1.0008 . . no
C29 H292 1.0003 . . no
C29 H291 0.9994 . . no
C30 H301 1.0012 . . no
C31 H312 0.9994 . . no
C31 H311 1.0001 . . no
C32 H321 1.0001 . . no
C32 H322 1.0011 . . no
C34 H342 1.0008 . . no
C34 H341 0.9987 . . no
C34 H343 0.9997 . . no
C35 H351 0.9993 . . no
C35 H352 1.0009 . . no
C35 H353 1.0016 . . no
C36 H363 0.9987 . . no
C36 H362 1.0000 . . no
C36 H361 1.0009 . . no
C38 H382 1.0003 . . no
C38 H381 0.9999 . . no
C38 H383 0.9991 . . no
C39 H391 0.9998 . . no
C39 H392 1.0000 . . no
C39 H393 1.0017 . . no
C40 H401 0.9996 . . no
C40 H402 0.9999 . . no
C40 H403 0.9986 . . no
C41 C42 1.497(6) . . no
C42 C43 1.424(6) . . no
C42 C47 1.393(6) . . no
C43 C44 1.428(6) . . no
C44 C45 1.390(7) . . no
C44 C53 1.523(6) . . no
C45 C46 1.398(7) . . no
C46 C47 1.392(6) . . no
C46 C57 1.539(6) . . no
C49 C50 1.497(7) . . no
C51 C52 1.504(9) . . no
C53 C54 1.532(7) . . no
C53 C55 1.550(7) . . no
C53 C56 1.534(8) . . no
C57 C58 1.531(8) . . no
C57 C59 1.524(7) . . no
C57 C60 1.527(7) . . no
C61 C62 1.514(5) . . no
C62 C63 1.396(6) . . no
C62 C67 1.388(6) . . no
C63 C64 1.427(5) . . no
C64 C65 1.391(6) . . no
C64 C73 1.553(6) . . no
C65 C66 1.409(6) . . no
C66 C67 1.386(6) . . no
C66 C77 1.538(6) . . no
C69 C70 1.514(7) . . no
C71 C72 1.492(7) . . no
C73 C74 1.529(7) . . no
C73 C75 1.541(7) . . no
C73 C76 1.535(7) . . no
C77 C78 1.523(7) . . no
C77 C79 1.542(7) . . no
C77 C80 1.521(7) . . no
C41 H411 0.9998 . . no
C41 H412 1.0004 . . no
C45 H451 1.0005 . . no
C47 H471 1.0000 . . no
C48 H481 1.0007 . . no
C48 H482 1.0003 . . no
C48 H483 1.0003 . . no
C49 H491 1.0001 . . no
C49 H492 1.0002 . . no
C50 H501 0.9998 . . no
C51 H511 0.9991 . . no
C51 H512 1.0002 . . no
C52 H521 0.9993 . . no
C52 H522 1.0003 . . no
C54 H541 1.0010 . . no
C54 H542 1.0003 . . no
C54 H543 1.0007 . . no
C55 H551 0.9995 . . no
C55 H552 1.0001 . . no
C55 H553 1.0004 . . no
C56 H561 1.0010 . . no
C56 H562 0.9985 . . no
C56 H563 1.0005 . . no
C58 H581 1.0003 . . no
C58 H582 1.0007 . . no
C58 H583 1.0003 . . no
C59 H591 0.9992 . . no
C59 H592 0.9989 . . no
C59 H593 1.0001 . . no
C60 H601 1.0010 . . no
C60 H602 0.9999 . . no
C60 H603 1.0007 . . no
C61 H611 0.9979 . . no
C61 H612 1.0003 . . no
C65 H651 1.0000 . . no
C67 H671 0.9992 . . no
C68 H681 1.0011 . . no
C68 H682 0.9981 . . no
C68 H683 1.0010 . . no
C69 H691 0.9994 . . no
C69 H692 0.9995 . . no
C70 H701 0.9994 . . no
C71 H711 0.9996 . . no
C71 H712 1.0008 . . no
C72 H721 1.0003 . . no
C72 H722 1.0006 . . no
C74 H741 1.0001 . . no
C74 H742 0.9993 . . no
C74 H743 1.0006 . . no
C75 H751 0.9999 . . no
C75 H752 1.0001 . . no
C75 H753 0.9989 . . no
C76 H761 1.0002 . . no
C76 H762 0.9993 . . no
C76 H763 1.0002 . . no
C78 H781 1.0004 . . no
C78 H782 1.0012 . . no
C78 H783 1.0003 . . no
C79 H791 0.9992 . . no
C79 H792 0.9998 . . no
C79 H793 0.9999 . . no
C80 H801 0.9988 . . no
C80 H802 1.0012 . . no
C80 H803 0.9993 . . no

loop_
_geom_contact_atom_site_label_1
_geom_contact_atom_site_label_2
_geom_contact_distance
_geom_contact_site_symmetry_1
_geom_contact_site_symmetry_2
_geom_contact_publ_flag
O1 O2 3.042(5) . . no
O1 O5 2.890(5) . . no
O1 N1 2.930(5) . . no
O1 N2 3.066(5) . . no
O1 C14 3.044(5) . . no
O1 C15 3.021(6) . . no
O1 C28 3.071(6) . . no
O1 C30 3.288(7) . . no
O2 N1 2.798(5) . . no
O2 O1 3.042(5) . . no
O2 O4 2.858(5) . . no
O2 O5 3.126(5) . . no
O4 C10 3.189(7) . . no
O4 C38 3.017(6) . . no
O4 C39 2.986(6) . . no
O4 C8 3.083(6) . . no
O4 O2 2.858(5) . . no
O4 O5 3.029(5) . . no
O4 N1 3.051(5) . . no
O4 N2 2.891(5) . . no
O5 O1 2.890(5) . . no
O5 O2 3.126(5) . . no
O5 N2 2.795(5) . . no
O5 O4 3.029(5) . . no
O6 C45 3.361(7) . . no
O7 N4 3.000(5) . . no
O7 C68 3.020(5) . . no
O7 C54 2.987(6) . . no
O7 C55 3.083(6) . . no
O7 O11 2.851(4) . . no
O7 O8 3.064(5) . . no
O7 N3 2.919(5) . . no
O7 C70 3.238(6) . . no
O8 O10 2.843(5) . . no
O8 O7 3.064(5) . . no
O8 O11 3.088(5) . . no
O8 N3 2.812(5) . . no
O10 C48 3.121(6) . . no
O10 N4 2.917(5) . . no
O10 N3 3.068(5) . . no
O10 C50 3.278(6) . . no
O10 C72 3.404(6) . . no
O10 C74 3.015(6) . . no
O10 C75 3.033(6) . . no
O10 O11 3.025(4) . . no
O10 O8 2.843(5) . . no
O11 O7 2.851(4) . . no
O11 O10 3.025(4) . . no
O11 O8 3.088(5) . . no
O11 N4 2.841(5) . . no
O1 H143 2.3742 . . no
O1 H281 2.6121 . . no
O1 H12 2.8543 . . no
O1 H153 2.3407 . . no
O2 H392 2.8559 . . no
O3 H722 2.8927 . 3_454 no
O3 H712 2.6917 . 3_454 no
O4 H382 2.3524 . . no
O4 H101 2.7680 . . no
O4 H211 2.9004 . . no
O4 H392 2.3125 . . no
O4 H81 2.6184 . . no
O5 H143 2.8626 . . no
O7 H553 2.4298 . . no
O7 H701 2.8574 . . no
O7 H412 2.8574 . . no
O7 H543 2.3126 . . no
O7 H681 2.6048 . . no
O9 H312 2.6913 . . no
O10 H753 2.3635 . . no
O10 H481 2.6750 . . no
O10 H742 2.3504 . . no
O11 H543 2.7506 . . no
O12 H163 2.9013 . 3_555 no
N1 O2 2.798(5) . . no
N1 O4 3.051(5) . . no
N1 O1 2.930(5) . . no
N2 O1 3.066(5) . . no
N2 O4 2.891(5) . . no
N2 O5 2.795(5) . . no
N3 O10 3.068(5) . . no
N3 O7 2.919(5) . . no
N3 O8 2.812(5) . . no
N4 O11 2.841(5) . . no
N4 O7 3.000(5) . . no
N4 O10 2.917(5) . . no
C3 C8 3.584(7) . 4_545 no
C3 C9 3.527(5) . . no
C8 C3 3.584(7) . 4_445 no
C9 C3 3.527(5) . . no
C11 C65 3.499(7) . 3_454 no
C12 C66 3.586(7) . 3_454 no
C12 C65 3.520(7) . 3_454 no
C14 O1 3.044(5) . . no
C15 O1 3.021(6) . . no
C23 C28 3.599(7) . 4_445 no
C23 C29 3.441(7) . . no
C25 C51 3.403(7) . . no
C26 C51 3.533(7) . . no
C28 C23 3.599(7) . 4_545 no
C29 C23 3.441(7) . . no
C38 O4 3.017(6) . . no
C39 O4 2.986(6) . . no
C40 C56 3.513(8) . 1_455 no
C43 C49 3.462(6) . . no
C45 O6 3.361(7) . . no
C49 C43 3.462(6) . . no
C51 C25 3.403(7) . . no
C51 C26 3.533(7) . . no
C54 O7 2.987(6) . . no
C55 O7 3.083(6) . . no
C56 C40 3.513(8) . 1_655 no
C63 C69 3.459(5) . . no
C65 C12 3.520(7) . 3_455 no
C65 C11 3.499(7) . 3_455 no
C66 C12 3.586(7) . 3_455 no
C69 C63 3.459(5) . . no
C74 O10 3.015(6) . . no
C75 O10 3.033(6) . . no
C2 H92 2.4201 . . no
C2 H82 3.0247 . 4_545 no
C3 H92 3.0204 . . no
C3 H153 2.7579 . . no
C3 H143 2.8173 . . no
C3 H82 2.8817 . 4_545 no
C4 H82 2.8946 . 4_545 no
C5 H163 2.7505 . . no
C5 H193 2.7408 . . no
C5 H162 2.7662 . . no
C5 H183 2.8053 . . no
C5 H82 3.0656 . 4_545 no
C7 H203 2.7676 . . no
C7 H202 2.8305 . . no
C7 H92 2.9839 . . no
C8 H101 2.9861 . . no
C10 H382 2.9574 . . no
C10 H81 2.9415 . . no
C11 H802 3.0394 . 3_454 no
C11 H92 3.0551 . . no
C14 H783 2.8447 . 3_454 no
C15 H381 2.8123 . 1_655 no
C16 H51 2.4199 . . no
C18 H51 2.9435 . . no
C18 H711 3.0376 . 3_554 no
C19 H51 2.7992 . . no
C20 H71 2.5092 . . no
C22 H292 2.4175 . . no
C22 H283 2.9870 . 4_445 no
C23 H292 2.8876 . . no
C23 H392 2.7589 . . no
C23 H283 3.0648 . 4_445 no
C23 H382 2.8034 . . no
C24 H511 2.9072 . . no
C25 H353 2.8252 . . no
C25 H402 2.7436 . . no
C25 H352 2.7792 . . no
C25 H511 2.8391 . . no
C25 H403 2.7981 . . no
C25 H512 3.0552 . . no
C26 H511 3.0509 . . no
C26 H283 3.0514 . 4_445 no
C27 H292 3.0750 . . no
C27 H343 2.7997 . . no
C27 H362 2.7628 . . no
C27 H283 2.9900 . 4_445 no
C28 H301 2.9436 . . no
C30 H281 2.8917 . . no
C31 H593 2.9838 . . no
C32 H143 3.0761 . . no
C34 H271 2.9775 . . no
C35 H251 2.4868 . . no
C36 H271 2.8515 . . no
C36 H201 3.0761 . 2_545 no
C38 H101 2.9188 . . no
C38 H152 2.9430 . 1_455 no
C38 H282 3.0787 . 4_445 no
C39 H322 3.0148 . . no
C40 H251 2.4301 . . no
C42 H482 3.0200 . 4_555 no
C42 H491 2.3862 . . no
C43 H491 2.9163 . . no
C43 H553 2.7994 . . no
C43 H543 2.8046 . . no
C43 H482 2.8392 . 4_555 no
C44 H482 2.9178 . 4_555 no
C45 H563 2.7236 . . no
C45 H592 2.8213 . . no
C45 H562 2.7928 . . no
C45 H602 2.7117 . . no
C46 H492 2.9072 . 4_555 no
C46 H311 3.0819 . . no
C47 H491 2.9920 . . no
C47 H583 2.8414 . . no
C47 H492 2.8226 . 4_555 no
C47 H582 2.7320 . . no
C48 H501 2.9644 . . no
C49 H603 3.0050 . 4_455 no
C50 H753 3.0107 . . no
C50 H481 2.9205 . . no
C51 H363 2.9913 . . no
C51 H312 2.9659 . . no
C52 H363 3.0768 . . no
C54 H521 2.9490 . . no
C55 H751 2.9207 . 1_655 no
C56 H403 3.0587 . 1_655 no
C56 H451 2.4152 . . no
C58 H471 2.4989 . . no
C59 H311 3.0628 . . no
C59 H451 2.9748 . . no
C60 H451 2.7788 . . no
C62 H691 2.4909 . . no
C62 H121 3.0588 . 3_455 no
C63 H742 2.8391 . . no
C63 H121 2.8987 . 3_455 no
C63 H753 2.8041 . . no
C63 H691 2.8720 . . no
C64 H121 2.7525 . 3_455 no
C65 H763 2.7896 . . no
C65 H121 2.8320 . 3_455 no
C65 H782 2.7903 . . no
C65 H762 2.7663 . . no
C65 H783 2.8367 . . no
C66 H121 3.0489 . 3_455 no
C67 H803 2.7276 . . no
C67 H793 2.7803 . . no
C68 H701 2.8159 . . no
C69 H722 3.0264 . . no
C70 H681 2.8168 . . no
C71 H203 2.8512 . 2_545 no
C71 H183 2.8618 . 3_555 no
C72 H742 2.9238 . . no
C72 H691 2.8855 . . no
C74 H722 2.9514 . . no
C75 H501 2.9897 . . no
C75 H412 3.0089 . 4_455 no
C76 H651 2.4295 . . no
C78 H651 2.5220 . . no
C79 H671 2.9266 . . no
C79 H161 2.9824 . 2_555 no
C80 H671 2.8140 . . no
C80 H581 2.8885 . 2_555 no
C80 H112 3.0822 . 3_455 no
C80 H591 3.0592 . 2_555 no
H11 H82 2.3260 . . no
H11 H71 2.2657 . . no
H12 O1 2.8543 . . no
H12 H83 2.4133 . . no
H12 H282 2.4499 . . no
H51 C16 2.4199 . . no
H51 C19 2.7992 . . no
H51 H162 2.1919 . . no
H51 H163 2.1871 . . no
H51 H183 2.3878 . . no
H51 H193 2.2144 . . no
H51 C18 2.9435 . . no
H71 C20 2.5092 . . no
H71 H203 2.2096 . . no
H71 H202 2.3414 . . no
H71 H11 2.2657 . . no
H81 H101 2.4291 . . no
H81 H91 2.5657 . . no
H81 C10 2.9415 . . no
H81 O4 2.6184 . . no
H82 H91 2.2653 . . no
H82 C2 3.0247 . 4_445 no
H82 H11 2.3260 . . no
H82 C4 2.8946 . 4_445 no
H82 C5 3.0656 . 4_445 no
H82 C3 2.8817 . 4_445 no
H83 H12 2.4133 . . no
H83 H211 2.3469 . . no
H91 H81 2.5657 . . no
H91 H82 2.2653 . . no
H91 H182 2.5849 . 4_445 no
H92 C7 2.9839 . . no
H92 C11 3.0551 . . no
H92 C3 3.0204 . . no
H92 C2 2.4201 . . no
H101 C38 2.9188 . . no
H101 O4 2.7680 . . no
H101 C8 2.9861 . . no
H101 H382 2.0124 . . no
H101 H81 2.4291 . . no
H112 C80 3.0822 . 3_454 no
H112 H783 2.4177 . 3_454 no
H112 H802 2.2007 . 3_454 no
H121 C62 3.0588 . 3_454 no
H121 C63 2.8987 . 3_454 no
H121 H691 2.5874 . 3_454 no
H121 C66 3.0489 . 3_454 no
H121 C64 2.7525 . 3_454 no
H121 C65 2.8320 . 3_454 no
H141 H161 2.3915 . . no
H141 H151 2.4843 . . no
H142 H162 2.4772 . . no
H142 H763 2.3887 . 3_454 no
H142 H783 2.4888 . 3_454 no
H143 O5 2.8626 . . no
H143 C3 2.8173 . . no
H143 C32 3.0761 . . no
H143 H153 2.5004 . . no
H143 H321 2.4754 . . no
H143 O1 2.3742 . . no
H151 H141 2.4843 . . no
H151 H381 2.5436 . 1_655 no
H151 H161 2.4242 . . no
H152 H163 2.4667 . . no
H152 H381 2.2264 . 1_655 no
H152 C38 2.9430 . 1_655 no
H153 H143 2.5004 . . no
H153 O1 2.3407 . . no
H153 C3 2.7579 . . no
H153 H301 2.2865 . . no
H153 H281 2.4591 . . no
H161 H141 2.3915 . . no
H161 H151 2.4242 . . no
H161 C79 2.9824 . 2_554 no
H162 C5 2.7662 . . no
H162 H51 2.1919 . . no
H162 H142 2.4772 . . no
H163 H152 2.4667 . . no
H163 H51 2.1871 . . no
H163 O12 2.9013 . 3_554 no
H163 C5 2.7505 . . no
H181 H191 2.4558 . . no
H181 H201 2.4116 . . no
H181 H361 2.5444 . 2_544 no
H182 H203 2.4780 . . no
H182 H91 2.5849 . 4_545 no
H183 H51 2.3878 . . no
H183 C5 2.8053 . . no
H183 H711 2.3634 . 3_554 no
H183 H193 2.4715 . . no
H183 C71 2.8618 . 3_554 no
H191 H181 2.4558 . . no
H191 H201 2.4017 . . no
H192 H741 2.5733 . 3_454 no
H192 H202 2.5043 . . no
H193 H183 2.4715 . . no
H193 C5 2.7408 . . no
H193 H51 2.2144 . . no
H201 H191 2.4017 . . no
H201 H181 2.4116 . . no
H201 C36 3.0761 . 2_544 no
H202 C7 2.8305 . . no
H202 H71 2.3414 . . no
H202 H192 2.5043 . . no
H203 H71 2.2096 . . no
H203 H182 2.4780 . . no
H203 H711 2.5514 . 2_544 no
H203 H712 2.4481 . 2_544 no
H203 C71 2.8512 . 2_544 no
H203 C7 2.7676 . . no
H211 H383 2.5829 . 4_545 no
H211 H282 2.3943 . . no
H211 O4 2.9004 . . no
H211 H83 2.3469 . . no
H212 H283 2.2956 . . no
H212 H271 2.3004 . . no
H251 C40 2.4301 . . no
H251 H352 2.2111 . . no
H251 C35 2.4868 . . no
H251 H403 2.2736 . . no
H251 H353 2.2984 . . no
H251 H402 2.1388 . . no
H271 C34 2.9775 . . no
H271 H343 2.4229 . . no
H271 C36 2.8515 . . no
H271 H212 2.3004 . . no
H271 H362 2.2673 . . no
H281 H153 2.4591 . . no
H281 H301 2.3721 . . no
H281 O1 2.6121 . . no
H281 C30 2.8917 . . no
H282 H12 2.4499 . . no
H282 H211 2.3943 . . no
H282 C38 3.0787 . 4_545 no
H282 H383 2.4476 . 4_545 no
H283 H291 2.2567 . . no
H283 C22 2.9870 . 4_545 no
H283 C26 3.0514 . 4_545 no
H283 C27 2.9900 . 4_545 no
H283 C23 3.0648 . 4_545 no
H283 H212 2.2956 . . no
H291 H342 2.5923 . 4_545 no
H291 H283 2.2567 . . no
H292 C23 2.8876 . . no
H292 C27 3.0750 . . no
H292 C22 2.4175 . . no
H301 H281 2.3721 . . no
H301 C28 2.9436 . . no
H301 H153 2.2865 . . no
H311 C59 3.0628 . . no
H311 C46 3.0819 . . no
H311 H593 2.3169 . . no
H312 C51 2.9659 . . no
H312 O9 2.6913 . . no
H321 H143 2.4754 . . no
H321 H593 2.4392 . . no
H322 H392 2.4539 . . no
H322 C39 3.0148 . . no
H341 H361 2.5001 . . no
H341 H351 2.4122 . . no
H342 H352 2.4591 . . no
H342 H291 2.5923 . 4_445 no
H343 C27 2.7997 . . no
H343 H271 2.4229 . . no
H343 H362 2.5434 . . no
H351 H341 2.4122 . . no
H351 H361 2.4021 . . no
H352 H251 2.2111 . . no
H352 H342 2.4591 . . no
H352 C25 2.7792 . . no
H353 H363 2.4616 . . no
H353 C25 2.8252 . . no
H353 H251 2.2984 . . no
H361 H181 2.5444 . 2_545 no
H361 H341 2.5001 . . no
H361 H351 2.4021 . . no
H362 H343 2.5434 . . no
H362 H271 2.2673 . . no
H362 C27 2.7628 . . no
H363 C52 3.0768 . . no
H363 H353 2.4616 . . no
H363 C51 2.9913 . . no
H363 H522 2.4014 . . no
H363 H512 2.3616 . . no
H381 H151 2.5436 . 1_455 no
H381 C15 2.8123 . 1_455 no
H381 H401 2.4032 . . no
H381 H152 2.2264 . 1_455 no
H381 H391 2.4806 . . no
H382 H101 2.0124 . . no
H382 H392 2.5224 . . no
H382 O4 2.3524 . . no
H382 C10 2.9574 . . no
H382 C23 2.8034 . . no
H383 H402 2.4882 . . no
H383 H211 2.5829 . 4_445 no
H383 H282 2.4476 . 4_445 no
H391 H401 2.3954 . . no
H391 H381 2.4806 . . no
H392 O4 2.3125 . . no
H392 O2 2.8559 . . no
H392 H382 2.5224 . . no
H392 C23 2.7589 . . no
H392 H322 2.4539 . . no
H393 H403 2.4699 . . no
H401 H391 2.3954 . . no
H401 H381 2.4032 . . no
H402 H251 2.1388 . . no
H402 H383 2.4882 . . no
H402 C25 2.7436 . . no
H403 H393 2.4699 . . no
H403 H563 2.5153 . 1_455 no
H403 H251 2.2736 . . no
H403 C56 3.0587 . 1_455 no
H403 C25 2.7981 . . no
H411 H471 2.2598 . . no
H411 H482 2.3059 . . no
H412 O7 2.8574 . . no
H412 H483 2.4480 . . no
H412 H682 2.3555 . . no
H412 C75 3.0089 . 4_555 no
H412 H752 2.4469 . 4_555 no
H451 C56 2.4152 . . no
H451 C59 2.9748 . . no
H451 C60 2.7788 . . no
H451 H562 2.2445 . . no
H451 H563 2.1320 . . no
H451 H592 2.4264 . . no
H451 H602 2.1822 . . no
H471 C58 2.4989 . . no
H471 H411 2.2598 . . no
H471 H582 2.1465 . . no
H471 H583 2.3795 . . no
H481 O10 2.6750 . . no
H481 C50 2.9205 . . no
H481 H492 2.5741 . . no
H481 H501 2.4040 . . no
H481 H753 2.4912 . . no
H481 H682 2.4504 . 4_455 no
H482 H411 2.3059 . . no
H482 H492 2.2374 . . no
H482 C42 3.0200 . 4_455 no
H482 C43 2.8392 . 4_455 no
H482 C44 2.9178 . 4_455 no
H483 H412 2.4480 . . no
H483 H611 2.2845 . . no
H491 C42 2.3862 . . no
H491 C43 2.9163 . . no
H491 C47 2.9920 . . no
H492 H481 2.5741 . . no
H492 H482 2.2374 . . no
H492 C46 2.9072 . 4_455 no
H492 C47 2.8226 . 4_455 no
H492 H603 2.5305 . 4_455 no
H501 C48 2.9644 . . no
H501 C75 2.9897 . . no
H501 H481 2.4040 . . no
H501 H753 2.0837 . . no
H511 C24 2.9072 . . no
H511 C25 2.8391 . . no
H511 C26 3.0509 . . no
H512 C25 3.0552 . . no
H512 H363 2.3616 . . no
H521 C54 2.9490 . . no
H521 H542 2.3821 . . no
H522 H363 2.4014 . . no
H541 H551 2.4822 . . no
H541 H561 2.3658 . . no
H542 H521 2.3821 . . no
H542 H562 2.4840 . . no
H543 O7 2.3126 . . no
H543 O11 2.7506 . . no
H543 C43 2.8046 . . no
H543 H553 2.5325 . . no
H551 H541 2.4822 . . no
H551 H561 2.4608 . . no
H552 H563 2.4886 . . no
H552 H751 2.2773 . 1_655 no
H553 O7 2.4298 . . no
H553 C43 2.7994 . . no
H553 H543 2.5325 . . no
H553 H681 2.4483 . . no
H553 H701 2.3395 . . no
H561 H541 2.3658 . . no
H561 H551 2.4608 . . no
H562 C45 2.7928 . . no
H562 H451 2.2445 . . no
H562 H542 2.4840 . . no
H563 C45 2.7236 . . no
H563 H403 2.5153 . 1_655 no
H563 H451 2.1320 . . no
H563 H552 2.4886 . . no
H581 H591 2.4480 . . no
H581 H601 2.4473 . . no
H581 C80 2.8885 . 2_554 no
H581 H801 2.3346 . 2_554 no
H582 C47 2.7320 . . no
H582 H471 2.1465 . . no
H582 H593 2.4648 . . no
H583 C47 2.8414 . . no
H583 H471 2.3795 . . no
H583 H603 2.4965 . . no
H591 H581 2.4480 . . no
H591 H601 2.4845 . . no
H591 C80 3.0592 . 2_554 no
H591 H801 2.4790 . 2_554 no
H592 C45 2.8213 . . no
H592 H451 2.4264 . . no
H592 H602 2.5073 . . no
H593 C31 2.9838 . . no
H593 H311 2.3169 . . no
H593 H321 2.4392 . . no
H593 H582 2.4648 . . no
H601 H581 2.4473 . . no
H601 H591 2.4845 . . no
H601 H801 2.3058 . 2_554 no
H602 C45 2.7117 . . no
H602 H451 2.1822 . . no
H602 H592 2.5073 . . no
H603 H583 2.4965 . . no
H603 C49 3.0050 . 4_555 no
H603 H492 2.5305 . 4_555 no
H611 H483 2.2845 . . no
H611 H682 2.3965 . . no
H611 H752 2.4063 . 4_555 no
H612 H671 2.2131 . . no
H612 H683 2.2944 . . no
H651 C76 2.4295 . . no
H651 C78 2.5220 . . no
H651 H762 2.1780 . . no
H651 H763 2.2310 . . no
H651 H782 2.2462 . . no
H651 H783 2.3233 . . no
H671 C79 2.9266 . . no
H671 C80 2.8140 . . no
H671 H612 2.2131 . . no
H671 H793 2.3648 . . no
H671 H803 2.2212 . . no
H671 H782 2.4043 . 4_555 no
H681 O7 2.6048 . . no
H681 C70 2.8168 . . no
H681 H553 2.4483 . . no
H681 H701 2.2219 . . no
H682 H412 2.3555 . . no
H682 H611 2.3965 . . no
H682 H481 2.4504 . 4_555 no
H682 H752 2.4150 . 4_555 no
H683 H612 2.2944 . . no
H683 H692 2.3060 . . no
H691 C62 2.4909 . . no
H691 C63 2.8720 . . no
H691 C72 2.8855 . . no
H691 H722 2.4895 . . no
H691 H121 2.5874 . 3_455 no
H692 H683 2.3060 . . no
H692 H792 2.5124 . 4_555 no
H701 O7 2.8574 . . no
H701 C68 2.8159 . . no
H701 H553 2.3395 . . no
H701 H681 2.2219 . . no
H711 H203 2.5514 . 2_545 no
H711 C18 3.0376 . 3_555 no
H711 H183 2.3634 . 3_555 no
H712 H203 2.4481 . 2_545 no
H712 O3 2.6917 . 3_455 no
H722 C69 3.0264 . . no
H722 C74 2.9514 . . no
H722 H691 2.4895 . . no
H722 H742 2.4347 . . no
H722 H743 2.5987 . . no
H722 O3 2.8927 . 3_455 no
H741 H751 2.4631 . . no
H741 H761 2.3780 . . no
H741 H192 2.5733 . 3_455 no
H742 O10 2.3504 . . no
H742 C63 2.8391 . . no
H742 C72 2.9238 . . no
H742 H722 2.4347 . . no
H742 H753 2.4889 . . no
H743 H722 2.5987 . . no
H743 H763 2.5492 . . no
H751 C55 2.9207 . 1_455 no
H751 H552 2.2773 . 1_455 no
H751 H741 2.4631 . . no
H751 H761 2.4187 . . no
H752 H762 2.4452 . . no
H752 H412 2.4469 . 4_455 no
H752 H611 2.4063 . 4_455 no
H752 H682 2.4150 . 4_455 no
H753 O10 2.3635 . . no
H753 C50 3.0107 . . no
H753 C63 2.8041 . . no
H753 H481 2.4912 . . no
H753 H501 2.0837 . . no
H753 H742 2.4889 . . no
H761 H741 2.3780 . . no
H761 H751 2.4187 . . no
H762 C65 2.7663 . . no
H762 H651 2.1780 . . no
H762 H752 2.4452 . . no
H763 C65 2.7896 . . no
H763 H651 2.2310 . . no
H763 H743 2.5492 . . no
H763 H142 2.3887 . 3_455 no
H781 H791 2.4420 . . no
H781 H801 2.4276 . . no
H782 C65 2.7903 . . no
H782 H651 2.2462 . . no
H782 H792 2.5047 . . no
H782 H671 2.4043 . 4_455 no
H783 C65 2.8367 . . no
H783 H651 2.3233 . . no
H783 H802 2.5032 . . no
H783 C14 2.8447 . 3_455 no
H783 H112 2.4177 . 3_455 no
H783 H142 2.4888 . 3_455 no
H791 H781 2.4420 . . no
H791 H801 2.4848 . . no
H792 H782 2.5047 . . no
H792 H692 2.5124 . 4_455 no
H793 C67 2.7803 . . no
H793 H671 2.3648 . . no
H793 H803 2.4634 . . no
H801 H781 2.4276 . . no
H801 H791 2.4848 . . no
H801 H581 2.3346 . 2_555 no
H801 H591 2.4790 . 2_555 no
H801 H601 2.3058 . 2_555 no
H802 H783 2.5032 . . no
H802 C11 3.0394 . 3_455 no
H802 H112 2.2007 . 3_455 no
H803 C67 2.7276 . . no
H803 H671 2.2212 . . no
H803 H793 2.4634 . . no

loop_
_geom_hbond_atom_site_label_D
_geom_hbond_atom_site_label_H
_geom_hbond_atom_site_label_A
_geom_hbond_distance_DH
_geom_hbond_distance_HA
_geom_hbond_distance_DA
_geom_hbond_angle_DHA
C14 H143 O1 1.0000 2.3700 3.044(5) 124.00
C15 H153 O1 1.0000 2.3400 3.021(6) 124.00
C38 H382 O4 1.0000 2.3500 3.017(6) 123.00
C39 H392 O4 1.0000 2.3100 2.986(6) 124.00
C54 H543 O7 1.0000 2.3100 2.987(6) 124.00
C55 H553 O7 1.0000 2.4300 3.083(6) 122.00
C74 H742 O10 1.0000 2.3500 3.015(6) 123.00
C75 H753 O10 1.0000 2.3600 3.033(6) 124.00

loop_
_geom_torsion_atom_site_label_1
_geom_torsion_atom_site_label_2
_geom_torsion_atom_site_label_3
_geom_torsion_atom_site_label_4
_geom_torsion
_geom_torsion_site_symmetry_1
_geom_torsion_site_symmetry_2
_geom_torsion_site_symmetry_3
_geom_torsion_site_symmetry_4
_geom_torsion_publ_flag
O2 Mg1 O1 C3 -58.0(4) . . . . no
O5 Mg1 O1 C3 -149.5(4) . . . . no
N1 Mg1 O1 C3 18.8(4) . . . . no
N2 Mg1 O1 C3 133.4(4) . . . . no
N1 Mg1 N2 C21 -57.7(3) . . . . no
O1 Mg1 N2 C28 -25.7(3) . . . . no
O1 Mg1 O2 C10 110.6(3) . . . . no
O4 Mg1 O2 C10 -66.6(3) . . . . no
O5 Mg1 O2 C10 -160.6(3) . . . . no
N1 Mg1 O2 C10 25.1(3) . . . . no
O1 Mg1 O2 C11 -33.1(5) . . . . no
O4 Mg1 O2 C11 149.6(4) . . . . no
O5 Mg1 O2 C11 55.7(4) . . . . no
N1 Mg1 O2 C11 -118.6(5) . . . . no
O1 Mg1 O5 C30 -69.7(3) . . . . no
O1 Mg1 N1 C1 27.9(3) . . . . no
O2 Mg1 N1 C1 123.9(3) . . . . no
O4 Mg1 N1 C1 -148.8(3) . . . . no
N2 Mg1 N1 C1 -63.2(3) . . . . no
O1 Mg1 N1 C8 146.9(3) . . . . no
O2 Mg1 N1 C8 -117.1(3) . . . . no
O4 Mg1 N1 C8 -29.8(3) . . . . no
N2 Mg1 N1 C8 55.8(3) . . . . no
O2 Mg1 O4 C23 -153.8(4) . . . . no
O5 Mg1 O4 C23 -62.4(4) . . . . no
N1 Mg1 O4 C23 129.0(4) . . . . no
N2 Mg1 O4 C23 14.4(4) . . . . no
O4 Mg1 N2 C29 -88.4(3) . . . . no
O5 Mg1 N2 C29 6.8(3) . . . . no
N1 Mg1 N2 C29 -177.6(3) . . . . no
O2 Mg1 O5 C30 -164.9(3) . . . . no
O4 Mg1 O5 C30 107.4(3) . . . . no
N2 Mg1 O5 C30 23.0(3) . . . . no
O1 Mg1 O5 C32 102.0(5) . . . . no
O2 Mg1 O5 C32 6.9(5) . . . . no
O4 Mg1 O5 C32 -80.8(5) . . . . no
N2 Mg1 O5 C32 -165.2(5) . . . . no
O5 Mg1 N2 C21 126.7(3) . . . . no
O4 Mg1 N2 C28 151.0(3) . . . . no
O5 Mg1 N2 C28 -113.8(3) . . . . no
N1 Mg1 N2 C28 61.8(3) . . . . no
O1 Mg1 N2 C29 94.9(3) . . . . no
N2 Mg1 N1 C9 177.1(2) . . . . no
O4 Mg1 N2 C21 31.6(3) . . . . no
O1 Mg1 N1 C9 -91.8(3) . . . . no
O2 Mg1 N1 C9 4.3(3) . . . . no
O1 Mg1 N2 C21 -145.2(3) . . . . no
O4 Mg1 N1 C9 91.5(3) . . . . no
N4 Mg2 N3 C49 177.9(3) . . . . no
N3 Mg2 O10 C63 -110.1(4) . . . . no
N4 Mg2 N3 C41 59.2(3) . . . . no
N4 Mg2 O10 C63 2.7(4) . . . . no
O7 Mg2 O11 C72 -159.2(4) . . . . no
N3 Mg2 N4 C68 -64.5(3) . . . . no
O11 Mg2 N4 C69 -12.0(2) . . . . no
O7 Mg2 O11 C70 71.7(3) . . . . no
O8 Mg2 O11 C72 -62.9(4) . . . . no
O11 Mg2 N4 C68 109.5(3) . . . . no
O7 Mg2 N4 C68 22.6(3) . . . . no
O7 Mg2 O8 C50 -105.8(3) . . . . no
O7 Mg2 N4 C69 -98.9(3) . . . . no
O10 Mg2 N4 C69 82.4(3) . . . . no
O11 Mg2 O8 C50 167.2(3) . . . . no
N3 Mg2 N4 C69 174.0(2) . . . . no
O8 Mg2 O11 C70 168.0(3) . . . . no
O10 Mg2 O11 C70 -104.8(3) . . . . no
N4 Mg2 O11 C70 -18.9(3) . . . . no
O7 Mg2 N3 C41 -29.8(3) . . . . no
O8 Mg2 N3 C41 -126.8(3) . . . . no
O7 Mg2 N3 C48 -149.9(3) . . . . no
O8 Mg2 N3 C48 113.1(3) . . . . no
O10 Mg2 N3 C48 26.5(3) . . . . no
N4 Mg2 N3 C48 -61.0(3) . . . . no
O7 Mg2 N3 C49 89.0(3) . . . . no
O8 Mg2 N3 C49 -8.0(3) . . . . no
O10 Mg2 N3 C49 -94.6(3) . . . . no
O11 Mg2 O10 C63 81.2(4) . . . . no
O8 Mg2 O10 C63 171.4(4) . . . . no
N3 Mg2 O8 C50 -19.8(3) . . . . no
O7 Mg2 O8 C52 41.1(5) . . . . no
O10 Mg2 O8 C52 -139.5(5) . . . . no
O11 Mg2 O8 C52 -45.9(5) . . . . no
N3 Mg2 O8 C52 127.1(5) . . . . no
O11 Mg2 N4 C61 -131.5(3) . . . . no
O8 Mg2 O7 C43 61.1(4) . . . . no
O11 Mg2 O7 C43 151.1(4) . . . . no
N3 Mg2 O7 C43 -17.2(4) . . . . no
O10 Mg2 O11 C72 24.3(4) . . . . no
N4 Mg2 O11 C72 110.2(4) . . . . no
N3 Mg2 N4 C61 54.5(3) . . . . no
O10 Mg2 N4 C61 -37.1(3) . . . . no
O10 Mg2 O8 C50 73.6(3) . . . . no
O10 Mg2 N4 C68 -156.2(3) . . . . no
O10 Mg2 N3 C41 146.7(3) . . . . no
O7 Mg2 N4 C61 141.6(3) . . . . no
N4 Mg2 O7 C43 -130.1(4) . . . . no
Mg1 O1 C3 C2 -34.2(6) . . . . no
Mg1 O1 C3 C4 147.1(3) . . . . no
Mg1 O2 C10 C9 -50.8(5) . . . . no
C10 O2 C11 C12 33.1(5) . . . . no
Mg1 O2 C10 O3 -168.6(3) . . . . no
Mg1 O2 C11 C12 177.5(3) . . . . no
C11 O2 C10 C9 103.6(5) . . . . no
C11 O2 C10 O3 -14.1(5) . . . . no
C12 O3 C10 O2 -12.7(5) . . . . no
C10 O3 C12 C11 32.8(5) . . . . no
C12 O3 C10 C9 -130.2(4) . . . . no
Mg1 O4 C23 C22 -33.5(6) . . . . no
Mg1 O4 C23 C24 146.9(4) . . . . no
C30 O5 C32 C31 -34.0(5) . . . . no
Mg1 O5 C30 C29 -48.5(5) . . . . no
Mg1 O5 C30 O6 -166.4(3) . . . . no
Mg1 O5 C32 C31 154.0(4) . . . . no
C32 O5 C30 C29 136.8(4) . . . . no
C32 O5 C30 O6 18.9(5) . . . . no
C31 O6 C30 O5 4.9(6) . . . . no
C30 O6 C31 C32 -25.3(6) . . . . no
C31 O6 C30 C29 -110.7(5) . . . . no
Mg2 O7 C43 C42 34.8(6) . . . . no
Mg2 O7 C43 C44 -147.1(3) . . . . no
Mg2 O8 C50 O9 163.0(3) . . . . no
C52 O8 C50 C49 -111.9(5) . . . . no
Mg2 O8 C52 C51 -175.6(3) . . . . no
Mg2 O8 C50 C49 44.9(4) . . . . no
C52 O8 C50 O9 6.1(5) . . . . no
C50 O8 C52 C51 -28.0(5) . . . . no
C51 O9 C50 C49 138.6(4) . . . . no
C51 O9 C50 O8 20.1(5) . . . . no
C50 O9 C51 C52 -36.9(5) . . . . no
Mg2 O10 C63 C62 14.9(6) . . . . no
Mg2 O10 C63 C64 -165.6(3) . . . . no
C72 O11 C70 C69 -94.7(4) . . . . no
C72 O11 C70 O12 24.5(5) . . . . no
Mg2 O11 C70 O12 166.4(3) . . . . no
Mg2 O11 C72 C71 -166.1(3) . . . . no
C70 O11 C72 C71 -35.7(5) . . . . no
Mg2 O11 C70 C69 47.3(4) . . . . no
C70 O12 C71 C72 -20.1(5) . . . . no
C71 O12 C70 O11 -2.2(5) . . . . no
C71 O12 C70 C69 116.1(4) . . . . no
C1 N1 C9 C10 -149.9(4) . . . . no
Mg1 N1 C9 C10 -31.6(4) . . . . no
C8 N1 C9 C10 91.3(5) . . . . no
Mg1 N1 C1 C2 -63.4(4) . . . . no
C9 N1 C1 C2 54.9(5) . . . . no
C8 N1 C1 C2 174.8(4) . . . . no
C21 N2 C29 C30 -154.4(4) . . . . no
C28 N2 C29 C30 87.3(5) . . . . no
C29 N2 C21 C22 54.5(5) . . . . no
Mg1 N2 C29 C30 -34.9(5) . . . . no
C28 N2 C21 C22 174.0(4) . . . . no
Mg1 N2 C21 C22 -63.9(4) . . . . no
Mg2 N3 C49 C50 34.2(4) . . . . no
C49 N3 C41 C42 -52.6(5) . . . . no
C41 N3 C49 C50 151.8(4) . . . . no
C48 N3 C49 C50 -90.0(5) . . . . no
C48 N3 C41 C42 -171.5(4) . . . . no
Mg2 N3 C41 C42 64.6(4) . . . . no
Mg2 N4 C61 C62 62.7(4) . . . . no
C61 N4 C69 C70 157.9(3) . . . . no
C68 N4 C69 C70 -83.8(4) . . . . no
Mg2 N4 C69 C70 40.3(4) . . . . no
C68 N4 C61 C62 -173.9(4) . . . . no
C69 N4 C61 C62 -53.9(5) . . . . no
N1 C1 C2 C3 57.2(5) . . . . no
N1 C1 C2 C7 -126.9(4) . . . . no
C1 C2 C7 C6 -175.0(4) . . . . no
C3 C2 C7 C6 0.9(6) . . . . no
C1 C2 C3 O1 -4.4(6) . . . . no
C7 C2 C3 O1 179.9(4) . . . . no
C7 C2 C3 C4 -1.4(6) . . . . no
C1 C2 C3 C4 174.4(3) . . . . no
O1 C3 C4 C5 179.8(4) . . . . no
O1 C3 C4 C13 2.1(6) . . . . no
C2 C3 C4 C5 1.1(6) . . . . no
C2 C3 C4 C13 -176.7(3) . . . . no
C3 C4 C13 C14 -61.0(5) . . . . no
C3 C4 C13 C15 59.3(5) . . . . no
C3 C4 C5 C6 -0.2(6) . . . . no
C5 C4 C13 C16 1.2(5) . . . . no
C13 C4 C5 C6 177.5(4) . . . . no
C5 C4 C13 C14 121.4(4) . . . . no
C5 C4 C13 C15 -118.4(4) . . . . no
C3 C4 C13 C16 178.9(4) . . . . no
C4 C5 C6 C17 -179.7(4) . . . . no
C4 C5 C6 C7 -0.4(6) . . . . no
C17 C6 C7 C2 179.3(4) . . . . no
C5 C6 C7 C2 0.0(6) . . . . no
C7 C6 C17 C20 5.5(6) . . . . no
C5 C6 C17 C20 -175.2(4) . . . . no
C5 C6 C17 C18 64.8(6) . . . . no
C5 C6 C17 C19 -54.3(5) . . . . no
C7 C6 C17 C18 -114.5(5) . . . . no
C7 C6 C17 C19 126.4(5) . . . . no
N1 C9 C10 O2 55.7(5) . . . . no
N1 C9 C10 O3 171.7(4) . . . . no
O2 C11 C12 O3 -40.2(5) . . . . no
N2 C21 C22 C27 -130.5(4) . . . . no
N2 C21 C22 C23 51.1(5) . . . . no
C21 C22 C23 O4 1.2(6) . . . . no
C27 C22 C23 O4 -177.2(4) . . . . no
C27 C22 C23 C24 2.5(6) . . . . no
C21 C22 C23 C24 -179.1(4) . . . . no
C23 C22 C27 C26 1.3(7) . . . . no
C21 C22 C27 C26 -177.1(4) . . . . no
O4 C23 C24 C37 -3.3(6) . . . . no
C22 C23 C24 C25 -4.5(6) . . . . no
O4 C23 C24 C25 175.1(4) . . . . no
C22 C23 C24 C37 177.0(4) . . . . no
C23 C24 C25 C26 3.1(6) . . . . no
C25 C24 C37 C40 4.5(6) . . . . no
C37 C24 C25 C26 -178.5(4) . . . . no
C25 C24 C37 C39 123.8(4) . . . . no
C25 C24 C37 C38 -115.5(5) . . . . no
C23 C24 C37 C38 62.9(5) . . . . no
C23 C24 C37 C39 -57.9(5) . . . . no
C23 C24 C37 C40 -177.2(4) . . . . no
C24 C25 C26 C33 -179.1(4) . . . . no
C24 C25 C26 C27 0.6(7) . . . . no
C27 C26 C33 C34 -64.2(6) . . . . no
C27 C26 C33 C36 57.6(6) . . . . no
C25 C26 C33 C36 -122.7(5) . . . . no
C33 C26 C27 C22 176.9(4) . . . . no
C25 C26 C33 C34 115.5(5) . . . . no
C25 C26 C27 C22 -2.8(7) . . . . no
C25 C26 C33 C35 -3.7(7) . . . . no
C27 C26 C33 C35 176.6(5) . . . . no
N2 C29 C30 O6 170.5(5) . . . . no
N2 C29 C30 O5 56.3(5) . . . . no
O6 C31 C32 O5 35.9(5) . . . . no
N3 C41 C42 C43 -55.2(5) . . . . no
N3 C41 C42 C47 128.0(4) . . . . no
C41 C42 C43 O7 1.4(6) . . . . no
C43 C42 C47 C46 -1.1(6) . . . . no
C47 C42 C43 O7 178.2(4) . . . . no
C47 C42 C43 C44 0.0(6) . . . . no
C41 C42 C43 C44 -176.9(4) . . . . no
C41 C42 C47 C46 175.8(4) . . . . no
O7 C43 C44 C45 -178.5(4) . . . . no
O7 C43 C44 C53 0.0(6) . . . . no
C42 C43 C44 C45 -0.3(6) . . . . no
C42 C43 C44 C53 178.2(4) . . . . no
C45 C44 C53 C54 -125.7(5) . . . . no
C43 C44 C53 C55 -64.9(5) . . . . no
C43 C44 C53 C56 175.9(4) . . . . no
C43 C44 C45 C46 1.9(7) . . . . no
C53 C44 C45 C46 -176.6(4) . . . . no
C43 C44 C53 C54 55.8(6) . . . . no
C45 C44 C53 C55 113.5(5) . . . . no
C45 C44 C53 C56 -5.7(6) . . . . no
C44 C45 C46 C47 -2.9(7) . . . . no
C44 C45 C46 C57 179.7(5) . . . . no
C57 C46 C47 C42 179.8(4) . . . . no
C45 C46 C57 C58 -173.6(4) . . . . no
C45 C46 C47 C42 2.4(6) . . . . no
C47 C46 C57 C60 129.4(5) . . . . no
C45 C46 C57 C60 -53.4(6) . . . . no
C47 C46 C57 C58 9.2(6) . . . . no
C45 C46 C57 C59 67.3(5) . . . . no
C47 C46 C57 C59 -109.9(5) . . . . no
N3 C49 C50 O8 -53.9(5) . . . . no
N3 C49 C50 O9 -170.1(4) . . . . no
O9 C51 C52 O8 39.4(5) . . . . no
N4 C61 C62 C63 -48.4(6) . . . . no
N4 C61 C62 C67 136.7(4) . . . . no
C61 C62 C67 C66 174.4(4) . . . . no
C63 C62 C67 C66 -0.7(6) . . . . no
C67 C62 C63 C64 -1.2(6) . . . . no
C61 C62 C63 O10 3.6(6) . . . . no
C61 C62 C63 C64 -176.0(4) . . . . no
C67 C62 C63 O10 178.4(4) . . . . no
O10 C63 C64 C65 -177.3(4) . . . . no
O10 C63 C64 C73 1.3(6) . . . . no
C62 C63 C64 C65 2.3(6) . . . . no
C62 C63 C64 C73 -179.1(4) . . . . no
C63 C64 C73 C74 57.0(5) . . . . no
C63 C64 C73 C75 -62.5(5) . . . . no
C73 C64 C65 C66 179.8(4) . . . . no
C63 C64 C65 C66 -1.6(6) . . . . no
C63 C64 C73 C76 179.4(4) . . . . no
C65 C64 C73 C74 -124.3(4) . . . . no
C65 C64 C73 C75 116.2(4) . . . . no
C65 C64 C73 C76 -2.0(6) . . . . no
C64 C65 C66 C77 177.9(4) . . . . no
C64 C65 C66 C67 -0.2(6) . . . . no
C65 C66 C67 C62 1.4(6) . . . . no
C67 C66 C77 C80 -57.1(5) . . . . no
C67 C66 C77 C79 61.5(5) . . . . no
C65 C66 C77 C79 -116.5(5) . . . . no
C77 C66 C67 C62 -176.9(4) . . . . no
C65 C66 C77 C78 3.9(6) . . . . no
C65 C66 C77 C80 124.8(4) . . . . no
C67 C66 C77 C78 -178.1(4) . . . . no
N4 C69 C70 O11 -60.5(4) . . . . no
N4 C69 C70 O12 -177.2(3) . . . . no
O12 C71 C72 O11 34.3(5) . . . . no
